data_4320794
loop_
_publ_author_name
'Yusuke Sunada'
'Yuji Hayashi'
'Hiroyuki Kawaguchi'
'Kazuyuki Tatsumi'

_publ_contact_author_address
;
    Reserch Center for Materials Science, Nagoya University
    Furo-cho, Chikusa-ku, Nagoya 464-8602 Japan
;
_publ_contact_author_email
;
        ' i45100a@nucc.cc.nagoya-u.ac.jp '
;
_publ_contact_author_fax
;
            ' +81 52 789 2943 '
;
_publ_contact_author_name
;
        'Kazuyuki Tatsumi'
;
_publ_contact_author_phone
;
         ' +81 52 789 2474 '
;
_publ_section_title
;
 Alkynethiolato and Alkyneselenolato Ruthenium Half-Sandwich Complexes:
 Synthesis, Structures, and Reactions with (\h5-C5H5)2Zr
;
_journal_name_full 'Inorganic Chemistry'
_journal_page_first 7072
_journal_page_last 7078
_journal_paper_doi 10.1021/ic010826h
_journal_volume 40
_journal_year 2001
_chemical_formula_moiety 'C20 H20 O P S Ru Zr'
_chemical_formula_sum 'C20 H20 O P Ru S Zr'
_chemical_formula_weight 531.70
_space_group_IT_number 2
_symmetry_cell_setting triclinic
_symmetry_Int_Tables_number 2
_symmetry_space_group_name_Hall '-P 1'
_symmetry_space_group_name_H-M 'P -1'
_cell_angle_alpha 111.9925(6)
_cell_angle_beta 97.3595(8)
_cell_angle_gamma 92.0565(9)
_cell_formula_units_Z 2
_cell_length_a 8.1073(6)
_cell_length_b 13.635(1)
_cell_length_c 18.153(1)
_cell_measurement_reflns_used 11922
_cell_measurement_temperature 273.2
_cell_measurement_theta_max 27.5
_cell_measurement_theta_min 2.5
_cell_volume 1837.7(2)
_computing_cell_refinement d*TREK
_computing_data_collection d*TREK
_computing_data_reduction 'teXsan Ver. 1.11'
_computing_publication_material 'teXsan Ver. 1.11'
_computing_structure_refinement 'teXsan Ver. 1.10'
_computing_structure_solution SHELXS86
_diffrn_measurement_device_type 'Quantum CCD/Rigaku AFC7'
_diffrn_measurement_method \w
_diffrn_radiation_type 'Mo K\a'
_diffrn_radiation_wavelength 0.7107
_diffrn_reflns_av_R_equivalents 0.042
_diffrn_reflns_limit_h_max 10
_diffrn_reflns_limit_h_min 0
_diffrn_reflns_limit_k_max 17
_diffrn_reflns_limit_k_min -17
_diffrn_reflns_limit_l_max 22
_diffrn_reflns_limit_l_min -23
_diffrn_reflns_number 7712
_diffrn_reflns_theta_max 27.5
_exptl_absorpt_coefficient_mu 0.797
_exptl_absorpt_correction_type none
_exptl_crystal_colour red
_exptl_crystal_density_diffrn 0.961
_exptl_crystal_density_method 'not measured'
_exptl_crystal_description needle
_exptl_crystal_size_max 0.400
_exptl_crystal_size_mid 0.100
_exptl_crystal_size_min 0.050
_refine_diff_density_max 1.83
_refine_diff_density_min -0.92
_refine_ls_extinction_method none
_refine_ls_goodness_of_fit_ref 1.723
_refine_ls_hydrogen_treatment isotopic
_refine_ls_number_parameters 420
_refine_ls_number_reflns 5170
_refine_ls_R_factor_gt 0.0483
_refine_ls_shift/su_max 0.0000
_refine_ls_structure_factor_coef F
_refine_ls_weighting_details 'w = 1/[\s^2^(Fo) + 0.00040|Fo|^2^]'
_refine_ls_weighting_scheme calc
_refine_ls_wR_factor_ref 0.0630
_reflns_number_gt 5170
_reflns_number_total 11922
_reflns_threshold_expression F^2^>2.0\s(F^2^)
_cod_data_source_file ic010826h_6.cif
_cod_data_source_block CpRu(PPh3)(CCPh)(S)ZrCp2
_cod_original_sg_symbol_H-M 'P -1 '
_cod_original_formula_sum 'C20 H20 O P S Ru Zr '
_cod_database_code 4320794

loop_
_symmetry_equiv_pos_as_xyz
x,y,z
-x,-y,-z

loop_
_atom_site_label
_atom_site_type_symbol
_atom_site_fract_x
_atom_site_fract_y
_atom_site_fract_z
_atom_site_U_iso_or_equiv
_atom_site_adp_type
_atom_site_occupancy
_atom_site_calc_flag
_atom_site_refinement_flags
_atom_site_disorder_assembly
_atom_site_disorder_group
Ru Ru 0.21203(6) -0.13100(4) 0.30569(3) 0.0151(1) Uani 1.00 d . . .
Zr Zr 0.06620(7) -0.00636(4) 0.19977(4) 0.0152(2) Uani 1.00 d . . .
S S -0.0121(2) -0.0164(1) 0.32261(10) 0.0197(4) Uani 1.00 d . . .
P P 0.0322(2) -0.2794(1) 0.27152(10) 0.0155(4) Uani 1.00 d . . .
O(1) O 0.204(2) -0.353(1) 0.662(1) 0.1220 Uiso 0.50 d G . .
O(2) O 0.134(2) -0.289(2) 0.614(1) 0.1512 Uiso 0.50 d G . .
C(1) C 0.2123(7) -0.1612(4) 0.1903(4) 0.013(1) Uani 1.00 d . . .
C(2) C 0.2086(7) -0.1687(5) 0.1211(4) 0.019(2) Uani 1.00 d . . .
C(3) C 0.2282(8) -0.2128(5) 0.0357(4) 0.021(2) Uani 1.00 d . . .
C(4) C 0.1063(8) -0.2856(5) -0.0222(4) 0.025(2) Uani 1.00 d . . .
C(5) C 0.1266(9) -0.3305(5) -0.1025(4) 0.031(2) Uani 1.00 d . . .
C(6) C 0.2731(9) -0.3036(6) -0.1257(4) 0.030(2) Uani 1.00 d . . .
C(7) C 0.3943(9) -0.2315(6) -0.0696(4) 0.031(2) Uani 1.00 d . . .
C(8) C 0.3735(8) -0.1870(6) 0.0091(4) 0.026(2) Uani 1.00 d . . .
C(9) C -0.2499(7) -0.0603(5) 0.1605(4) 0.022(2) Uani 1.00 d . . .
C(10) C -0.2267(8) 0.0447(5) 0.1648(4) 0.026(2) Uani 1.00 d . . .
C(11) C -0.1396(8) 0.0435(5) 0.1019(4) 0.027(2) Uani 1.00 d . . .
C(12) C -0.1012(8) -0.0616(5) 0.0613(4) 0.025(2) Uani 1.00 d . . .
C(13) C -0.1713(7) -0.1260(5) 0.0980(4) 0.019(2) Uani 1.00 d . . .
C(14) C 0.3348(9) 0.0807(6) 0.1771(5) 0.036(2) Uani 1.00 d . . .
C(15) C 0.2058(9) 0.1413(6) 0.1657(5) 0.034(2) Uani 1.00 d . . .
C(16) C 0.1462(9) 0.1894(5) 0.2383(5) 0.033(2) Uani 1.00 d . . .
C(17) C 0.2440(10) 0.1611(6) 0.2959(5) 0.035(2) Uani 1.00 d . . .
C(18) C 0.3597(8) 0.0937(5) 0.2583(5) 0.030(2) Uani 1.00 d . . .
C(19) C 0.4873(7) -0.0859(5) 0.3439(4) 0.023(2) Uani 1.00 d . . .
C(20) C 0.4056(8) -0.0091(5) 0.3992(4) 0.024(2) Uani 1.00 d . . .
C(21) C 0.3145(8) -0.0612(5) 0.4387(4) 0.025(2) Uani 1.00 d . . .
C(22) C 0.3417(8) -0.1697(5) 0.4068(4) 0.025(2) Uani 1.00 d . . .
C(23) C 0.4473(8) -0.1864(5) 0.3470(4) 0.025(2) Uani 1.00 d . . .
C(24) C -0.1287(7) -0.3255(5) 0.1824(4) 0.017(2) Uani 1.00 d . . .
C(25) C -0.2816(8) -0.2801(5) 0.1914(4) 0.022(2) Uani 1.00 d . . .
C(26) C -0.4090(8) -0.3079(5) 0.1270(4) 0.024(2) Uani 1.00 d . . .
C(27) C -0.3884(8) -0.3807(5) 0.0524(4) 0.027(2) Uani 1.00 d . . .
C(28) C -0.2395(8) -0.4283(5) 0.0427(4) 0.027(2) Uani 1.00 d . . .
C(29) C -0.1098(8) -0.3993(5) 0.1076(4) 0.023(2) Uani 1.00 d . . .
C(30) C 0.1522(7) -0.3962(5) 0.2559(4) 0.018(2) Uani 1.00 d . . .
C(31) C 0.1493(8) -0.4581(5) 0.3021(4) 0.023(2) Uani 1.00 d . . .
C(32) C 0.2464(9) -0.5421(5) 0.2896(5) 0.030(2) Uani 1.00 d . . .
C(33) C 0.3500(8) -0.5669(5) 0.2310(5) 0.030(2) Uani 1.00 d . . .
C(34) C 0.3577(9) -0.5051(6) 0.1856(5) 0.033(2) Uani 1.00 d . . .
C(35) C 0.2622(8) -0.4194(5) 0.1991(4) 0.025(2) Uani 1.00 d . . .
C(36) C -0.0971(7) -0.2852(5) 0.3463(4) 0.018(2) Uani 1.00 d . . .
C(37) C -0.0809(8) -0.2014(5) 0.4212(4) 0.022(2) Uani 1.00 d . . .
C(38) C -0.1724(8) -0.2066(5) 0.4797(4) 0.028(2) Uani 1.00 d . . .
C(39) C -0.2839(9) -0.2938(6) 0.4629(5) 0.031(2) Uani 1.00 d . . .
C(40) C -0.3044(8) -0.3765(6) 0.3876(5) 0.029(2) Uani 1.00 d . . .
C(41) C -0.2098(8) -0.3717(5) 0.3302(4) 0.024(2) Uani 1.00 d . . .
C(101) C 0.359(2) -0.299(2) 0.648(1) 0.1220 Uiso 0.50 d G . .
C(102) C 0.326(3) -0.301(2) 0.562(1) 0.1220 Uiso 0.50 d G . .
C(103) C 0.150(3) -0.357(2) 0.523(1) 0.1220 Uiso 0.50 d G . .
C(104) C 0.075(2) -0.389(2) 0.585(1) 0.1220 Uiso 0.50 d G . .
C(201) C 0.256(3) -0.212(1) 0.599(2) 0.1512 Uiso 0.50 d G . .
C(202) C 0.385(3) -0.277(2) 0.551(2) 0.1512 Uiso 0.50 d G . .
C(203) C 0.344(3) -0.394(2) 0.537(2) 0.1512 Uiso 0.50 d G . .
C(204) C 0.189(3) -0.401(1) 0.576(2) 0.1512 Uiso 0.50 d G . .
H(1) H 0.0048 -0.3052 -0.0060 0.0294 Uiso 1.00 calc . . .
H(2) H 0.0397 -0.3802 -0.1420 0.0373 Uiso 1.00 calc . . .
H(3) H 0.2897 -0.3356 -0.1814 0.0364 Uiso 1.00 calc . . .
H(4) H 0.4955 -0.2122 -0.0862 0.0376 Uiso 1.00 calc . . .
H(5) H 0.4605 -0.1364 0.0477 0.0317 Uiso 1.00 calc . . .
H(6) H -0.3200 -0.0843 0.1911 0.0267 Uiso 1.00 calc . . .
H(7) H -0.2785 0.1049 0.1987 0.0310 Uiso 1.00 calc . . .
H(8) H -0.1217 0.1024 0.0854 0.0322 Uiso 1.00 calc . . .
H(9) H -0.0564 -0.0876 0.0111 0.0301 Uiso 1.00 calc . . .
H(10) H -0.1813 -0.2030 0.0769 0.0224 Uiso 1.00 calc . . .
H(11) H 0.4063 0.0455 0.1380 0.0427 Uiso 1.00 calc . . .
H(12) H 0.1737 0.1553 0.1175 0.0411 Uiso 1.00 calc . . .
H(13) H 0.0700 0.2447 0.2498 0.0393 Uiso 1.00 calc . . .
H(14) H 0.2442 0.1929 0.3535 0.0423 Uiso 1.00 calc . . .
H(15) H 0.4518 0.0699 0.2850 0.0363 Uiso 1.00 calc . . .
H(16) H 0.5639 -0.0719 0.3114 0.0276 Uiso 1.00 calc . . .
H(17) H 0.4154 0.0666 0.4110 0.0292 Uiso 1.00 calc . . .
H(18) H 0.2517 -0.0273 0.4821 0.0306 Uiso 1.00 calc . . .
H(19) H 0.3011 -0.2233 0.4249 0.0302 Uiso 1.00 calc . . .
H(20) H 0.4938 -0.2522 0.3186 0.0303 Uiso 1.00 calc . . .
H(21) H -0.2977 -0.2288 0.2433 0.0259 Uiso 1.00 calc . . .
H(22) H -0.5139 -0.2761 0.1342 0.0285 Uiso 1.00 calc . . .
H(23) H -0.4772 -0.3985 0.0070 0.0320 Uiso 1.00 calc . . .
H(24) H -0.2257 -0.4814 -0.0089 0.0326 Uiso 1.00 calc . . .
H(25) H -0.0052 -0.4313 0.1002 0.0274 Uiso 1.00 calc . . .
H(26) H 0.0781 -0.4417 0.3434 0.0277 Uiso 1.00 calc . . .
H(27) H 0.2424 -0.5845 0.3221 0.0364 Uiso 1.00 calc . . .
H(28) H 0.4163 -0.6270 0.2218 0.0359 Uiso 1.00 calc . . .
H(29) H 0.4298 -0.5217 0.1446 0.0396 Uiso 1.00 calc . . .
H(30) H 0.2715 -0.3747 0.1686 0.0296 Uiso 1.00 calc . . .
H(31) H -0.0054 -0.1389 0.4325 0.0268 Uiso 1.00 calc . . .
H(32) H -0.1578 -0.1491 0.5322 0.0337 Uiso 1.00 calc . . .
H(33) H -0.3481 -0.2975 0.5035 0.0373 Uiso 1.00 calc . . .
H(34) H -0.3844 -0.4372 0.3753 0.0343 Uiso 1.00 calc . . .
H(35) H -0.2232 -0.4299 0.2781 0.0285 Uiso 0.50 calc P . .
H(36) H 0.382(4) -0.216(2) 0.691(2) 0.1220 Uiso 0.50 calc G . .
H(37) H 0.469(2) -0.342(3) 0.654(2) 0.1220 Uiso 0.50 calc G . .
H(38) H 0.419(3) -0.345(3) 0.526(2) 0.1220 Uiso 0.50 calc G . .
H(39) H 0.332(4) -0.219(2) 0.563(2) 0.1220 Uiso 0.50 calc G . .
H(40) H 0.158(4) -0.428(2) 0.4692(9) 0.1220 Uiso 0.50 calc G . .
H(41) H 0.071(4) -0.302(3) 0.506(2) 0.1220 Uiso 0.50 calc G . .
H(42) H 0.046(3) -0.476(2) 0.562(2) 0.1220 Uiso 0.50 calc G . .
H(43) H -0.041(2) -0.350(3) 0.599(2) 0.1220 Uiso 0.50 calc G . .
H(44) H 0.187(5) -0.171(2) 0.564(2) 0.1512 Uiso 0.50 calc G . .
H(45) H 0.319(4) -0.152(2) 0.657(2) 0.1512 Uiso 0.50 calc G . .
H(46) H 0.511(3) -0.249(3) 0.586(3) 0.1512 Uiso 0.50 calc G . .
H(47) H 0.379(5) -0.268(3) 0.493(2) 0.1512 Uiso 0.50 calc G . .
H(48) H 0.450(4) -0.423(3) 0.565(2) 0.1512 Uiso 0.50 calc G . .
H(49) H 0.318(5) -0.442(2) 0.472(2) 0.1512 Uiso 0.50 calc G . .
H(50) H 0.220(5) -0.434(2) 0.623(2) 0.1512 Uiso 0.50 calc G . .
H(51) H 0.087(4) -0.453(2) 0.530(2) 0.1512 Uiso 0.50 calc G . .

loop_
_atom_site_aniso_label
_atom_site_aniso_U_11
_atom_site_aniso_U_22
_atom_site_aniso_U_33
_atom_site_aniso_U_12
_atom_site_aniso_U_13
_atom_site_aniso_U_23
Ru 0.0147(2) 0.0180(3) 0.0114(3) 0.0023(2) 0.0004(2) 0.0047(2)
Zr 0.0146(3) 0.0159(3) 0.0147(4) 0.0012(2) 0.0019(2) 0.0054(3)
S 0.0214(8) 0.0224(8) 0.0168(9) 0.0073(7) 0.0062(6) 0.0079(7)
P 0.0170(7) 0.0165(8) 0.0115(9) 0.0018(6) 0.0027(6) 0.0036(7)
C(1) 0.012(3) 0.014(3) 0.013(3) -0.001(2) 0.000(2) 0.007(3)
C(2) 0.013(3) 0.021(3) 0.022(4) 0.000(3) 0.001(3) 0.006(3)
C(3) 0.026(3) 0.024(3) 0.015(4) 0.010(3) 0.005(3) 0.008(3)
C(4) 0.031(4) 0.022(3) 0.020(4) 0.005(3) 0.009(3) 0.005(3)
C(5) 0.044(4) 0.025(4) 0.020(4) 0.006(3) 0.000(3) 0.006(3)
C(6) 0.046(4) 0.030(4) 0.015(4) 0.013(3) 0.010(3) 0.005(3)
C(7) 0.031(4) 0.050(5) 0.021(4) 0.018(4) 0.015(3) 0.018(4)
C(8) 0.020(3) 0.035(4) 0.026(4) 0.009(3) 0.002(3) 0.013(3)
C(9) 0.014(3) 0.033(4) 0.021(4) -0.002(3) 0.003(3) 0.012(3)
C(10) 0.020(3) 0.028(4) 0.033(4) 0.009(3) 0.006(3) 0.015(3)
C(11) 0.024(3) 0.028(4) 0.038(5) 0.006(3) -0.002(3) 0.025(4)
C(12) 0.024(3) 0.033(4) 0.016(4) 0.004(3) -0.005(3) 0.010(3)
C(13) 0.016(3) 0.022(3) 0.017(4) -0.002(3) 0.000(3) 0.008(3)
C(14) 0.028(4) 0.028(4) 0.046(5) -0.010(3) 0.015(4) 0.006(4)
C(15) 0.040(4) 0.033(4) 0.030(5) -0.016(3) -0.009(3) 0.020(4)
C(16) 0.029(4) 0.016(3) 0.049(5) -0.003(3) 0.004(3) 0.008(3)
C(17) 0.048(5) 0.031(4) 0.020(4) -0.010(4) -0.001(3) 0.005(3)
C(18) 0.020(3) 0.029(4) 0.041(5) -0.011(3) -0.010(3) 0.018(4)
C(19) 0.013(3) 0.034(4) 0.024(4) 0.001(3) 0.002(3) 0.014(3)
C(20) 0.023(3) 0.027(3) 0.017(4) -0.003(3) -0.005(3) 0.004(3)
C(21) 0.024(3) 0.033(4) 0.012(4) 0.002(3) -0.005(3) 0.004(3)
C(22) 0.024(3) 0.036(4) 0.019(4) 0.000(3) -0.005(3) 0.017(3)
C(23) 0.020(3) 0.027(4) 0.028(4) 0.010(3) -0.003(3) 0.011(3)
C(24) 0.019(3) 0.018(3) 0.012(3) 0.000(3) 0.004(2) 0.005(3)
C(25) 0.022(3) 0.022(3) 0.022(4) 0.004(3) 0.005(3) 0.009(3)
C(26) 0.019(3) 0.027(3) 0.031(4) 0.005(3) 0.005(3) 0.017(3)
C(27) 0.023(3) 0.026(3) 0.025(4) -0.014(3) -0.011(3) 0.009(3)
C(28) 0.030(4) 0.021(3) 0.021(4) 0.000(3) -0.002(3) -0.002(3)
C(29) 0.024(3) 0.022(3) 0.021(4) 0.008(3) 0.001(3) 0.007(3)
C(30) 0.016(3) 0.019(3) 0.015(3) 0.000(3) -0.001(2) 0.002(3)
C(31) 0.026(3) 0.022(3) 0.021(4) 0.003(3) 0.004(3) 0.007(3)
C(32) 0.037(4) 0.020(3) 0.032(5) 0.003(3) -0.001(3) 0.010(3)
C(33) 0.025(3) 0.021(3) 0.037(5) 0.009(3) 0.000(3) 0.006(3)
C(34) 0.028(4) 0.034(4) 0.034(5) 0.014(3) 0.010(3) 0.007(4)
C(35) 0.020(3) 0.027(3) 0.026(4) 0.003(3) 0.005(3) 0.008(3)
C(36) 0.020(3) 0.018(3) 0.014(3) 0.002(3) 0.004(3) 0.005(3)
C(37) 0.022(3) 0.020(3) 0.022(4) 0.001(3) 0.003(3) 0.004(3)
C(38) 0.029(4) 0.030(4) 0.023(4) 0.006(3) 0.011(3) 0.005(3)
C(39) 0.028(4) 0.041(4) 0.025(4) 0.003(3) 0.009(3) 0.010(4)
C(40) 0.026(3) 0.031(4) 0.033(5) -0.001(3) 0.004(3) 0.017(4)
C(41) 0.028(3) 0.023(3) 0.021(4) 0.003(3) 0.003(3) 0.009(3)

loop_
_atom_type_symbol
_atom_type_description
_atom_type_scat_dispersion_real
_atom_type_scat_dispersion_imag
_atom_type_scat_source
Ru Ru -1.259 0.836
;International Tables for Crystallography
(1992, Vol. C, Tables 4.2.6.8 and 6.1.1.1)
;
Zr Zr -2.967 0.560
;International Tables for Crystallography
(1992, Vol. C, Tables 4.2.6.8 and 6.1.1.1)
;
S S 0.125 0.123
;International Tables for Crystallography
(1992, Vol. C, Tables 4.2.6.8 and 6.1.1.1)
;
P P 0.102 0.094
;International Tables for Crystallography
(1992, Vol. C, Tables 4.2.6.8 and 6.1.1.1)
;
C C 0.003 0.002
;International Tables for Crystallography
(1992, Vol. C, Tables 4.2.6.8 and 6.1.1.1)
;
O O 0.011 0.006
;International Tables for Crystallography
(1992, Vol. C, Tables 4.2.6.8 and 6.1.1.1)
;
H H 0.000 0.000
;International Tables for Crystallography
(1992, Vol. C, Table 6.1.1.2)
;

loop_
_geom_angle_atom_site_label_1
_geom_angle_atom_site_label_2
_geom_angle_atom_site_label_3
_geom_angle
_geom_angle_site_symmetry_1
_geom_angle_site_symmetry_2
_geom_angle_site_symmetry_3
_geom_angle_publ_flag
Zr Ru S 49.85(5) . . 0_555 yes
Zr Ru P 106.36(5) . . 0_555 yes
Zr Ru C(1) 49.9(2) . . 0_555 yes
Zr Ru C(19) 109.7(2) . . 0_555 yes
Zr Ru C(20) 102.6(2) . . 0_555 yes
Zr Ru C(21) 126.9(2) . . 0_555 yes
Zr Ru C(22) 162.8(2) . . 0_555 yes
Zr Ru C(23) 142.5(2) . . 0_555 yes
S Ru P 92.56(5) . . 0_555 yes
S Ru C(1) 96.4(2) . . 0_555 yes
S Ru C(19) 128.5(2) . . 0_555 yes
S Ru C(20) 95.9(2) . . 0_555 yes
S Ru C(21) 92.7(2) . . 0_555 yes
S Ru C(22) 122.3(2) . . 0_555 yes
S Ru C(23) 154.2(2) . . 0_555 yes
P Ru C(1) 89.6(2) . . 0_555 yes
P Ru C(19) 137.2(2) . . 0_555 yes
P Ru C(20) 148.0(2) . . 0_555 yes
P Ru C(21) 112.2(2) . . 0_555 yes
P Ru C(22) 88.4(2) . . 0_555 yes
P Ru C(23) 100.6(2) . . 0_555 yes
C(1) Ru C(19) 96.2(3) . . 0_555 yes
C(1) Ru C(20) 119.8(3) . . 0_555 yes
C(1) Ru C(21) 156.0(2) . . 0_555 yes
C(1) Ru C(22) 141.2(2) . . 0_555 yes
C(1) Ru C(23) 105.7(3) . . 0_555 yes
C(19) Ru C(20) 36.3(2) . . 0_555 yes
C(19) Ru C(21) 61.1(3) . . 0_555 yes
C(19) Ru C(22) 61.3(3) . . 0_555 yes
C(19) Ru C(23) 37.1(3) . . 0_555 yes
C(20) Ru C(21) 36.8(3) . . 0_555 yes
C(20) Ru C(22) 61.1(3) . . 0_555 yes
C(20) Ru C(23) 61.6(2) . . 0_555 yes
C(21) Ru C(22) 36.5(2) . . 0_555 yes
C(21) Ru C(23) 61.8(2) . . 0_555 yes
C(22) Ru C(23) 37.2(3) . . 0_555 yes
Ru Zr S 48.97(4) . . 0_555 yes
Ru Zr C(1) 38.7(2) . . 0_555 yes
Ru Zr C(2) 66.9(2) . . 0_555 yes
Ru Zr C(9) 107.6(2) . . 0_555 yes
Ru Zr C(10) 133.7(2) . . 0_555 yes
Ru Zr C(11) 159.3(2) . . 0_555 yes
Ru Zr C(12) 134.1(2) . . 0_555 yes
Ru Zr C(13) 107.1(2) . . 0_555 yes
Ru Zr C(14) 102.3(2) . . 0_555 yes
Ru Zr C(15) 130.7(2) . . 0_555 yes
Ru Zr C(16) 122.0(2) . . 0_555 yes
Ru Zr C(17) 89.9(2) . . 0_555 yes
Ru Zr C(18) 78.9(2) . . 0_555 yes
S Zr C(1) 85.0(2) . . 0_555 yes
S Zr C(2) 111.9(2) . . 0_555 yes
S Zr C(9) 77.5(2) . . 0_555 yes
S Zr C(10) 89.9(2) . . 0_555 yes
S Zr C(11) 121.8(2) . . 0_555 yes
S Zr C(12) 130.2(2) . . 0_555 yes
S Zr C(13) 99.8(2) . . 0_555 yes
S Zr C(14) 130.2(2) . . 0_555 yes
S Zr C(15) 134.3(2) . . 0_555 yes
S Zr C(16) 103.8(2) . . 0_555 yes
S Zr C(17) 84.1(2) . . 0_555 yes
S Zr C(18) 98.8(2) . . 0_555 yes
C(1) Zr C(2) 28.2(2) . . 0_555 yes
C(1) Zr C(9) 109.5(2) . . 0_555 yes
C(1) Zr C(10) 140.6(2) . . 0_555 yes
C(1) Zr C(11) 134.8(2) . . 0_555 yes
C(1) Zr C(12) 102.7(2) . . 0_555 yes
C(1) Zr C(13) 89.3(2) . . 0_555 yes
C(1) Zr C(14) 88.9(2) . . 0_555 yes
C(1) Zr C(15) 119.2(2) . . 0_555 yes
C(1) Zr C(16) 136.3(2) . . 0_555 yes
C(1) Zr C(17) 110.0(2) . . 0_555 yes
C(1) Zr C(18) 83.6(2) . . 0_555 yes
C(2) Zr C(9) 106.2(2) . . 0_555 yes
C(2) Zr C(10) 128.6(2) . . 0_555 yes
C(2) Zr C(11) 109.6(2) . . 0_555 yes
C(2) Zr C(12) 78.8(2) . . 0_555 yes
C(2) Zr C(13) 76.9(2) . . 0_555 yes
C(2) Zr C(14) 78.2(2) . . 0_555 yes
C(2) Zr C(15) 102.2(2) . . 0_555 yes
C(2) Zr C(16) 130.5(2) . . 0_555 yes
C(2) Zr C(17) 119.4(2) . . 0_555 yes
C(2) Zr C(18) 88.0(2) . . 0_555 yes
C(9) Zr C(10) 31.8(2) . . 0_555 yes
C(9) Zr C(11) 52.7(3) . . 0_555 yes
C(9) Zr C(12) 53.3(2) . . 0_555 yes
C(9) Zr C(13) 31.9(2) . . 0_555 yes
C(9) Zr C(14) 149.1(3) . . 0_555 yes
C(9) Zr C(15) 121.4(3) . . 0_555 yes
C(9) Zr C(16) 114.2(2) . . 0_555 yes
C(9) Zr C(17) 134.3(2) . . 0_555 yes
C(9) Zr C(18) 165.7(2) . . 0_555 yes
C(10) Zr C(11) 31.9(3) . . 0_555 yes
C(10) Zr C(12) 53.4(2) . . 0_555 yes
C(10) Zr C(13) 53.1(2) . . 0_555 yes
C(10) Zr C(14) 122.7(3) . . 0_555 yes
C(10) Zr C(15) 91.8(3) . . 0_555 yes
C(10) Zr C(16) 82.9(2) . . 0_555 yes
C(10) Zr C(17) 108.3(2) . . 0_555 yes
C(10) Zr C(18) 135.7(2) . . 0_555 yes
C(11) Zr C(12) 32.1(2) . . 0_555 yes
C(11) Zr C(13) 53.3(2) . . 0_555 yes
C(11) Zr C(14) 96.7(3) . . 0_555 yes
C(11) Zr C(15) 69.8(2) . . 0_555 yes
C(11) Zr C(16) 76.4(2) . . 0_555 yes
C(11) Zr C(17) 108.5(2) . . 0_555 yes
C(11) Zr C(18) 121.7(3) . . 0_555 yes
C(12) Zr C(13) 32.8(3) . . 0_555 yes
C(12) Zr C(14) 99.4(3) . . 0_555 yes
C(12) Zr C(15) 84.6(2) . . 0_555 yes
C(12) Zr C(16) 103.2(3) . . 0_555 yes
C(12) Zr C(17) 134.6(3) . . 0_555 yes
C(12) Zr C(18) 130.8(3) . . 0_555 yes
C(13) Zr C(14) 129.5(2) . . 0_555 yes
C(13) Zr C(15) 117.2(2) . . 0_555 yes
C(13) Zr C(16) 129.6(2) . . 0_555 yes
C(13) Zr C(17) 160.6(2) . . 0_555 yes
C(13) Zr C(18) 159.4(2) . . 0_555 yes
C(14) Zr C(15) 31.3(3) . . 0_555 yes
C(14) Zr C(16) 52.5(2) . . 0_555 yes
C(14) Zr C(17) 52.1(3) . . 0_555 yes
C(14) Zr C(18) 31.4(3) . . 0_555 yes
C(15) Zr C(16) 31.6(3) . . 0_555 yes
C(15) Zr C(17) 52.2(3) . . 0_555 yes
C(15) Zr C(18) 52.0(3) . . 0_555 yes
C(16) Zr C(17) 32.2(3) . . 0_555 yes
C(16) Zr C(18) 52.9(2) . . 0_555 yes
C(17) Zr C(18) 31.6(2) . . 0_555 yes
Ru S Zr 81.18(5) . . 0_555 yes
Ru P C(24) 122.9(3) . . 0_555 yes
Ru P C(30) 109.5(2) . . 0_555 yes
Ru P C(36) 117.6(2) . . 0_555 yes
C(24) P C(30) 102.6(3) . . 0_555 yes
C(24) P C(36) 99.0(3) . . 0_555 yes
C(30) P C(36) 102.6(3) . . 0_555 yes
Ru C(1) Zr 91.4(2) . . 0_555 yes
Ru C(1) C(2) 173.0(5) . . 0_555 yes
Zr C(1) C(2) 81.9(4) . . 0_555 yes
Zr C(2) C(1) 69.9(4) . . 0_555 yes
Zr C(2) C(3) 130.2(5) . . 0_555 yes
C(1) C(2) C(3) 159.8(7) . . 0_555 yes
C(2) C(3) C(4) 121.3(6) . . 0_555 yes
C(2) C(3) C(8) 121.6(5) . . 0_555 yes
C(4) C(3) C(8) 117.0(6) . . 0_555 yes
C(3) C(4) C(5) 121.7(7) . . 0_555 yes
C(4) C(5) C(6) 119.2(6) . . 0_555 yes
C(5) C(6) C(7) 120.1(7) . . 0_555 yes
C(6) C(7) C(8) 120.6(7) . . 0_555 yes
C(3) C(8) C(7) 121.5(6) . . 0_555 yes
Zr C(9) C(10) 73.8(4) . . 0_555 yes
Zr C(9) C(13) 72.3(3) . . 0_555 yes
C(10) C(9) C(13) 108.3(7) . . 0_555 yes
Zr C(10) C(9) 74.3(4) . . 0_555 yes
Zr C(10) C(11) 74.4(4) . . 0_555 yes
C(9) C(10) C(11) 108.1(6) . . 0_555 yes
Zr C(11) C(10) 73.7(4) . . 0_555 yes
Zr C(11) C(12) 71.9(4) . . 0_555 yes
C(10) C(11) C(12) 108.0(7) . . 0_555 yes
Zr C(12) C(11) 76.0(4) . . 0_555 yes
Zr C(12) C(13) 73.8(4) . . 0_555 yes
C(11) C(12) C(13) 107.5(6) . . 0_555 yes
Zr C(13) C(9) 75.9(3) . . 0_555 yes
Zr C(13) C(12) 73.4(3) . . 0_555 yes
C(9) C(13) C(12) 108.0(6) . . 0_555 yes
Zr C(14) C(15) 73.8(5) . . 0_555 yes
Zr C(14) C(18) 73.9(5) . . 0_555 yes
C(15) C(14) C(18) 108.0(7) . . 0_555 yes
Zr C(15) C(14) 74.8(5) . . 0_555 yes
Zr C(15) C(16) 72.1(5) . . 0_555 yes
C(14) C(15) C(16) 108.6(8) . . 0_555 yes
Zr C(16) C(15) 76.3(4) . . 0_555 yes
Zr C(16) C(17) 74.5(4) . . 0_555 yes
C(15) C(16) C(17) 107.2(7) . . 0_555 yes
Zr C(17) C(16) 73.3(4) . . 0_555 yes
Zr C(17) C(18) 75.9(4) . . 0_555 yes
C(16) C(17) C(18) 108.6(7) . . 0_555 yes
Zr C(18) C(14) 74.6(4) . . 0_555 yes
Zr C(18) C(17) 72.6(4) . . 0_555 yes
C(14) C(18) C(17) 107.4(7) . . 0_555 yes
Ru C(19) C(20) 72.7(3) . . 0_555 yes
Ru C(19) C(23) 70.7(3) . . 0_555 yes
C(20) C(19) C(23) 108.9(7) . . 0_555 yes
Ru C(20) C(19) 71.0(3) . . 0_555 yes
Ru C(20) C(21) 71.7(3) . . 0_555 yes
C(19) C(20) C(21) 107.9(6) . . 0_555 yes
Ru C(21) C(20) 71.5(4) . . 0_555 yes
Ru C(21) C(22) 70.8(4) . . 0_555 yes
C(20) C(21) C(22) 107.5(6) . . 0_555 yes
Ru C(22) C(21) 72.7(4) . . 0_555 yes
Ru C(22) C(23) 70.6(4) . . 0_555 yes
C(21) C(22) C(23) 108.7(7) . . 0_555 yes
Ru C(23) C(19) 72.2(4) . . 0_555 yes
Ru C(23) C(22) 72.1(4) . . 0_555 yes
C(19) C(23) C(22) 107.0(6) . . 0_555 yes
P C(24) C(25) 116.5(4) . . 0_555 yes
P C(24) C(29) 125.2(5) . . 0_555 yes
C(25) C(24) C(29) 118.3(5) . . 0_555 yes
C(24) C(25) C(26) 120.7(6) . . 0_555 yes
C(25) C(26) C(27) 120.6(6) . . 0_555 yes
C(26) C(27) C(28) 119.6(6) . . 0_555 yes
C(27) C(28) C(29) 119.9(6) . . 0_555 yes
C(24) C(29) C(28) 120.9(6) . . 0_555 yes
P C(30) C(31) 123.4(5) . . 0_555 yes
P C(30) C(35) 118.5(6) . . 0_555 yes
C(31) C(30) C(35) 118.0(6) . . 0_555 yes
C(30) C(31) C(32) 120.8(7) . . 0_555 yes
C(31) C(32) C(33) 120.7(8) . . 0_555 yes
C(32) C(33) C(34) 119.5(7) . . 0_555 yes
C(33) C(34) C(35) 119.8(7) . . 0_555 yes
C(30) C(35) C(34) 121.1(8) . . 0_555 yes
P C(36) C(37) 119.9(5) . . 0_555 yes
P C(36) C(41) 121.3(5) . . 0_555 yes
C(37) C(36) C(41) 118.9(7) . . 0_555 yes
C(36) C(37) C(38) 120.6(6) . . 0_555 yes
C(37) C(38) C(39) 119.8(6) . . 0_555 yes
C(38) C(39) C(40) 120.0(8) . . 0_555 yes
C(39) C(40) C(41) 119.7(7) . . 0_555 yes
C(36) C(41) C(40) 120.9(6) . . 0_555 yes
C(101) O(1) C(104) 108(1) . . 0_555 yes
C(101) O(1) O(2) 75(1) . . 0_555 yes
C(101) O(1) C(204) 79(1) . . 0_555 yes
C(104) O(1) O(2) 50(1) . . 0_555 yes
C(104) O(1) C(204) 37(1) . . 0_555 yes
O(2) O(1) C(204) 62(1) . . 0_555 yes
O(1) C(101) C(102) 108(1) . . 0_555 yes
C(101) C(102) C(103) 107(1) . . 0_555 yes
C(101) C(102) C(201) 81(1) . . 0_555 yes
C(101) C(102) C(202) 115(3) . . 0_555 yes
C(101) C(102) C(203) 88(2) . . 0_555 yes
C(103) C(102) C(201) 88(1) . . 0_555 yes
C(103) C(102) C(202) 136(3) . . 0_555 yes
C(103) C(102) C(203) 75(1) . . 0_555 yes
C(201) C(102) C(202) 94(3) . . 0_555 yes
C(201) C(102) C(203) 157(2) . . 0_555 yes
C(202) C(102) C(203) 108(3) . . 0_555 yes
C(102) C(103) C(104) 108(1) . . 0_555 yes
C(102) C(103) O(2) 75(1) . . 0_555 yes
C(102) C(103) C(203) 43(1) . . 0_555 yes
C(102) C(103) C(204) 79(1) . . 0_555 yes
C(104) C(103) O(2) 49(1) . . 0_555 yes
C(104) C(103) C(203) 98(1) . . 0_555 yes
C(104) C(103) C(204) 38(1) . . 0_555 yes
O(2) C(103) C(203) 98(1) . . 0_555 yes
O(2) C(103) C(204) 62(1) . . 0_555 yes
C(203) C(103) C(204) 59(1) . . 0_555 yes
O(1) C(104) C(103) 107(1) . . 0_555 yes
O(1) C(104) O(2) 64(1) . . 0_555 yes
O(1) C(104) C(204) 65(1) . . 0_555 yes
C(103) C(104) O(2) 67(1) . . 0_555 yes
C(103) C(104) C(204) 59(2) . . 0_555 yes
O(2) C(104) C(204) 83(1) . . 0_555 yes
O(1) O(2) C(103) 105(1) . . 0_555 yes
O(1) O(2) C(104) 65(1) . . 0_555 yes
O(1) O(2) C(201) 118(1) . . 0_555 yes
O(1) O(2) C(204) 55(1) . . 0_555 yes
C(103) O(2) C(104) 63(1) . . 0_555 yes
C(103) O(2) C(201) 80(1) . . 0_555 yes
C(103) O(2) C(204) 50(1) . . 0_555 yes
C(104) O(2) C(201) 141(2) . . 0_555 yes
C(104) O(2) C(204) 38(1) . . 0_555 yes
C(201) O(2) C(204) 108(1) . . 0_555 yes
C(102) C(201) O(2) 82(1) . . 0_555 yes
C(102) C(201) C(202) 25(1) . . 0_555 yes
O(2) C(201) C(202) 108(1) . . 0_555 yes
C(102) C(202) C(201) 60(2) . . 0_555 yes
C(102) C(202) C(203) 47(2) . . 0_555 yes
C(201) C(202) C(203) 107(2) . . 0_555 yes
C(102) C(203) C(103) 61(1) . . 0_555 yes
C(102) C(203) C(202) 24(1) . . 0_555 yes
C(102) C(203) C(204) 83(2) . . 0_555 yes
C(103) C(203) C(202) 79(1) . . 0_555 yes
C(103) C(203) C(204) 48(1) . . 0_555 yes
C(202) C(203) C(204) 108(1) . . 0_555 yes
O(1) C(204) C(103) 128(1) . . 0_555 yes
O(1) C(204) C(104) 76(2) . . 0_555 yes
O(1) C(204) O(2) 61(1) . . 0_555 yes
O(1) C(204) C(203) 118(1) . . 0_555 yes
C(103) C(204) C(104) 82(2) . . 0_555 yes
C(103) C(204) O(2) 66(1) . . 0_555 yes
C(103) C(204) C(203) 71(2) . . 0_555 yes
C(104) C(204) O(2) 57(1) . . 0_555 yes
C(104) C(204) C(203) 153(3) . . 0_555 yes
O(2) C(204) C(203) 107(1) . . 0_555 yes

loop_
_geom_bond_atom_site_label_1
_geom_bond_atom_site_label_2
_geom_bond_distance
_geom_bond_site_symmetry_1
_geom_bond_site_symmetry_2
_geom_bond_publ_flag
Ru Zr 3.1611(9) . . yes
Ru S 2.413(2) . . yes
Ru P 2.285(2) . . yes
Ru C(1) 1.978(7) . . yes
Ru C(19) 2.242(6) . . yes
Ru C(20) 2.264(6) . . yes
Ru C(21) 2.265(6) . . yes
Ru C(22) 2.241(8) . . yes
Ru C(23) 2.222(7) . . yes
Zr S 2.445(2) . . yes
Zr C(1) 2.419(6) . . yes
Zr C(2) 2.551(6) . . yes
Zr C(9) 2.573(6) . . yes
Zr C(10) 2.567(7) . . yes
Zr C(11) 2.575(8) . . yes
Zr C(12) 2.522(7) . . yes
Zr C(13) 2.528(5) . . yes
Zr C(14) 2.595(8) . . yes
Zr C(15) 2.582(9) . . yes
Zr C(16) 2.529(7) . . yes
Zr C(17) 2.544(7) . . yes
Zr C(18) 2.586(6) . . yes
P C(24) 1.832(6) . . yes
P C(30) 1.846(7) . . yes
P C(36) 1.840(7) . . yes
C(1) C(2) 1.22(1) . . yes
C(2) C(3) 1.469(10) . . yes
C(3) C(4) 1.396(8) . . yes
C(3) C(8) 1.41(1) . . yes
C(4) C(5) 1.39(1) . . yes
C(5) C(6) 1.39(1) . . yes
C(6) C(7) 1.376(9) . . yes
C(7) C(8) 1.36(1) . . yes
C(9) C(10) 1.41(1) . . yes
C(9) C(13) 1.401(9) . . yes
C(10) C(11) 1.41(1) . . yes
C(11) C(12) 1.411(9) . . yes
C(12) C(13) 1.43(1) . . yes
C(14) C(15) 1.40(1) . . yes
C(14) C(18) 1.40(1) . . yes
C(15) C(16) 1.39(1) . . yes
C(16) C(17) 1.41(1) . . yes
C(17) C(18) 1.40(1) . . yes
C(19) C(20) 1.405(9) . . yes
C(19) C(23) 1.42(1) . . yes
C(20) C(21) 1.43(1) . . yes
C(21) C(22) 1.410(10) . . yes
C(22) C(23) 1.42(1) . . yes
C(24) C(25) 1.406(9) . . yes
C(24) C(29) 1.385(8) . . yes
C(25) C(26) 1.381(9) . . yes
C(26) C(27) 1.383(9) . . yes
C(27) C(28) 1.390(10) . . yes
C(28) C(29) 1.398(9) . . yes
C(30) C(31) 1.40(1) . . yes
C(30) C(35) 1.405(10) . . yes
C(31) C(32) 1.378(10) . . yes
C(32) C(33) 1.39(1) . . yes
C(33) C(34) 1.39(1) . . yes
C(34) C(35) 1.39(1) . . yes
C(36) C(37) 1.398(8) . . yes
C(36) C(41) 1.381(9) . . yes
C(37) C(38) 1.39(1) . . yes
C(38) C(39) 1.38(1) . . yes
C(39) C(40) 1.394(9) . . yes
C(40) C(41) 1.39(1) . . yes
O(1) C(101) 1.54(3) . . yes
O(1) C(104) 1.54(2) . . yes
O(1) O(2) 1.53(3) . . yes
O(1) C(204) 1.44(3) . . yes
C(101) C(102) 1.54(4) . . yes
C(102) C(103) 1.54(3) . . yes
C(102) C(201) 1.34(3) . . yes
C(102) C(202) 0.66(4) . . yes
C(102) C(203) 1.20(3) . . yes
C(103) C(104) 1.54(4) . . yes
C(103) O(2) 1.59(3) . . yes
C(103) C(203) 1.69(3) . . yes
C(103) C(204) 1.33(4) . . yes
C(104) O(2) 1.31(3) . . yes
C(104) C(204) 0.97(3) . . yes
O(2) C(201) 1.54(4) . . yes
O(2) C(204) 1.54(3) . . yes
C(201) C(202) 1.54(4) . . yes
C(202) C(203) 1.54(4) . . yes
C(203) C(204) 1.54(4) . . yes

loop_
_geom_contact_atom_site_label_1
_geom_contact_atom_site_label_2
_geom_contact_distance
_geom_contact_site_symmetry_1
_geom_contact_site_symmetry_2
_geom_contact_publ_flag
Ru Zr 3.1611(9) . . ?
Zr C(2) 2.551(6) . . ?
Zr C(9) 2.573(6) . . ?
Zr C(10) 2.567(7) . . ?
Zr C(11) 2.575(8) . . ?
Zr C(12) 2.522(7) . . ?
Zr C(13) 2.528(5) . . ?
Zr C(14) 2.595(8) . . ?
Zr C(15) 2.582(9) . . ?
Zr C(16) 2.529(7) . . ?
Zr C(17) 2.544(7) . . ?
Zr C(18) 2.586(6) . . ?
C(7) C(11) 3.52(1) . 2_555 ?
C(8) C(26) 3.51(1) . 1_655 ?
C(8) C(27) 3.59(1) . 1_655 ?
C(16) C(32) 3.459(10) . 1_565 ?
C(17) C(101) 3.49(2) . 2_656 ?
C(18) C(101) 3.30(2) . 2_656 ?
C(20) C(21) 3.279(9) . 2_656 ?
C(21) C(21) 3.45(1) . 2_656 ?
C(22) C(202) 3.43(4) . . ?
C(23) C(39) 3.56(1) . 1_655 ?
C(23) C(40) 3.57(1) . 1_655 ?
C(27) C(27) 3.40(1) . 2_445 ?
C(38) C(103) 3.56(3) . . ?
C(39) C(202) 3.27(3) . 1_455 ?
C(40) C(204) 3.47(3) . 2_546 ?
C(103) C(104) 3.57(3) . 2_546 ?
C(104) C(104) 3.46(3) . 2_546 ?

loop_
_geom_torsion_atom_site_label_1
_geom_torsion_atom_site_label_2
_geom_torsion_atom_site_label_3
_geom_torsion_atom_site_label_4
_geom_torsion
_geom_torsion_site_symmetry_1
_geom_torsion_site_symmetry_2
_geom_torsion_site_symmetry_3
_geom_torsion_site_symmetry_4
_geom_torsion_publ_flag
Ru Zr C(1) C(2) -178.0(5) 0_555 7_1 5_555 55_5 yes
Ru Zr C(2) C(1) 1.4(3) 0_555 7_1 5_555 55_5 yes
Ru Zr C(2) C(3) 178.2(6) 0_555 7_1 5_555 55_5 yes
Ru Zr C(9) C(10) 149.8(4) 0_555 7_1 5_555 55_5 yes
Ru Zr C(9) C(13) -94.3(5) 0_555 7_1 5_555 55_5 yes
Ru Zr C(10) C(9) -41.6(5) 0_555 7_1 5_555 55_5 yes
Ru Zr C(10) C(11) -155.9(3) 0_555 7_1 5_555 55_5 yes
Ru Zr C(11) C(10) 56.5(6) 0_555 7_1 5_555 55_5 yes
Ru Zr C(11) C(12) -59.3(7) 0_555 7_1 5_555 55_5 yes
Ru Zr C(12) C(11) 155.0(4) 0_555 7_1 5_555 55_5 yes
Ru Zr C(12) C(13) 41.7(4) 0_555 7_1 5_555 55_5 yes
Ru Zr C(13) C(9) 95.9(5) 0_555 7_1 5_555 55_5 yes
Ru Zr C(13) C(12) -150.0(3) 0_555 7_1 5_555 55_5 yes
Ru Zr C(14) C(15) -157.7(4) 0_555 7_1 5_555 55_5 yes
Ru Zr C(14) C(18) -42.9(4) 0_555 7_1 5_555 55_5 yes
Ru Zr C(15) C(14) 29.3(5) 0_555 7_1 5_555 55_5 yes
Ru Zr C(15) C(16) -86.4(5) 0_555 7_1 5_555 55_5 yes
Ru Zr C(16) C(15) 116.7(4) 0_555 7_1 5_555 55_5 yes
Ru Zr C(16) C(17) 4.1(5) 0_555 7_1 5_555 55_5 yes
Ru Zr C(17) C(16) -176.5(5) 0_555 7_1 5_555 55_5 yes
Ru Zr C(17) C(18) 68.7(5) 0_555 7_1 5_555 55_5 yes
Ru Zr C(18) C(14) 137.4(4) 0_555 7_1 5_555 55_5 yes
Ru Zr C(18) C(17) -108.3(5) 0_555 7_1 5_555 55_5 yes
Ru S Zr C(1) 15.8(1) 0_555 7_1 5_555 55_5 yes
Ru S Zr C(2) 24.4(1) 0_555 7_1 5_555 55_5 yes
Ru S Zr C(9) 127.1(2) 0_555 7_1 5_555 55_5 yes
Ru S Zr C(10) 156.7(1) 0_555 7_1 5_555 55_5 yes
Ru S Zr C(11) 156.9(2) 0_555 7_1 5_555 55_5 yes
Ru S Zr C(12) 118.2(2) 0_555 7_1 5_555 55_5 yes
Ru S Zr C(13) 104.2(2) 0_555 7_1 5_555 55_5 yes
Ru S Zr C(14) -68.5(2) 0_555 7_1 5_555 55_5 yes
Ru S Zr C(15) -111.0(2) 0_555 7_1 5_555 55_5 yes
Ru S Zr C(16) -120.7(2) 0_555 7_1 5_555 55_5 yes
Ru S Zr C(17) -95.0(2) 0_555 7_1 5_555 55_5 yes
Ru S Zr C(18) -66.9(2) 0_555 7_1 5_555 55_5 yes
Ru P C(24) C(25) -85.7(6) 0_555 7_1 5_555 55_5 yes
Ru P C(24) C(29) 93.2(7) 0_555 7_1 5_555 55_5 yes
Ru P C(30) C(31) 118.2(4) 0_555 7_1 5_555 55_5 yes
Ru P C(30) C(35) -56.7(5) 0_555 7_1 5_555 55_5 yes
Ru P C(36) C(37) -1.0(7) 0_555 7_1 5_555 55_5 yes
Ru P C(36) C(41) 179.5(5) 0_555 7_1 5_555 55_5 yes
Ru C(1) Zr S -19.2(2) 0_555 7_1 5_555 55_5 yes
Ru C(1) Zr C(2) 178.0(5) 0_555 7_1 5_555 55_5 yes
Ru C(1) Zr C(9) -94.0(2) 0_555 7_1 5_555 55_5 yes
Ru C(1) Zr C(10) -102.9(4) 0_555 7_1 5_555 55_5 yes
Ru C(1) Zr C(11) -150.3(3) 0_555 7_1 5_555 55_5 yes
Ru C(1) Zr C(12) -149.3(2) 0_555 7_1 5_555 55_5 yes
Ru C(1) Zr C(13) -119.1(2) 0_555 7_1 5_555 55_5 yes
Ru C(1) Zr C(14) 111.3(2) 0_555 7_1 5_555 55_5 yes
Ru C(1) Zr C(15) 119.8(2) 0_555 7_1 5_555 55_5 yes
Ru C(1) Zr C(16) 85.6(4) 0_555 7_1 5_555 55_5 yes
Ru C(1) Zr C(17) 62.7(3) 0_555 7_1 5_555 55_5 yes
Ru C(1) Zr C(18) 80.3(2) 0_555 7_1 5_555 55_5 yes
Ru C(1) C(2) Zr -16(3) 0_555 7_1 5_555 55_5 yes
Ru C(1) C(2) C(3) 170(2) 0_555 7_1 5_555 55_5 yes
Ru C(19) C(20) C(21) 62.6(4) 0_555 7_1 5_555 55_5 yes
Ru C(19) C(23) C(22) -64.3(4) 0_555 7_1 5_555 55_5 yes
Ru C(20) C(19) C(23) -61.8(4) 0_555 7_1 5_555 55_5 yes
Ru C(20) C(21) C(22) 62.1(4) 0_555 7_1 5_555 55_5 yes
Ru C(21) C(20) C(19) -62.1(4) 0_555 7_1 5_555 55_5 yes
Ru C(21) C(22) C(23) 61.8(5) 0_555 7_1 5_555 55_5 yes
Ru C(22) C(21) C(20) -62.5(5) 0_555 7_1 5_555 55_5 yes
Ru C(22) C(23) C(19) 64.3(5) 0_555 7_1 5_555 55_5 yes
Ru C(23) C(19) C(20) 63.0(5) 0_555 7_1 5_555 55_5 yes
Ru C(23) C(22) C(21) -63.1(5) 0_555 7_1 5_555 55_5 yes
Zr Ru P C(24) 13.6(2) 0_555 7_1 5_555 55_5 yes
Zr Ru P C(30) 133.9(2) 0_555 7_1 5_555 55_5 yes
Zr Ru P C(36) -109.6(3) 0_555 7_1 5_555 55_5 yes
Zr Ru C(1) C(2) 16(3) 0_555 7_1 5_555 55_5 yes
Zr Ru C(19) C(20) 84.6(5) 0_555 7_1 5_555 55_5 yes
Zr Ru C(19) C(23) -157.5(4) 0_555 7_1 5_555 55_5 yes
Zr Ru C(20) C(19) -106.1(5) 0_555 7_1 5_555 55_5 yes
Zr Ru C(20) C(21) 136.7(4) 0_555 7_1 5_555 55_5 yes
Zr Ru C(21) C(20) -56.8(4) 0_555 7_1 5_555 55_5 yes
Zr Ru C(21) C(22) -173.7(3) 0_555 7_1 5_555 55_5 yes
Zr Ru C(22) C(21) 17.3(9) 0_555 7_1 5_555 55_5 yes
Zr Ru C(22) C(23) -100.4(6) 0_555 7_1 5_555 55_5 yes
Zr Ru C(23) C(19) 36.3(5) 0_555 7_1 5_555 55_5 yes
Zr Ru C(23) C(22) 151.4(3) 0_555 7_1 5_555 55_5 yes
Zr S Ru P -109.35(6) 0_555 7_1 5_555 55_5 yes
Zr S Ru C(1) -19.5(2) 0_555 7_1 5_555 55_5 yes
Zr S Ru C(19) 83.7(3) 0_555 7_1 5_555 55_5 yes
Zr S Ru C(20) 101.5(2) 0_555 7_1 5_555 55_5 yes
Zr S Ru C(21) 138.3(2) 0_555 7_1 5_555 55_5 yes
Zr S Ru C(22) 160.9(2) 0_555 7_1 5_555 55_5 yes
Zr S Ru C(23) 129.7(5) 0_555 7_1 5_555 55_5 yes
Zr C(1) Ru S 19.5(2) 0_555 7_1 5_555 55_5 yes
Zr C(1) Ru P 112.0(1) 0_555 7_1 5_555 55_5 yes
Zr C(1) Ru C(19) -110.5(2) 0_555 7_1 5_555 55_5 yes
Zr C(1) Ru C(20) -81.1(3) 0_555 7_1 5_555 55_5 yes
Zr C(1) Ru C(21) -92.2(6) 0_555 7_1 5_555 55_5 yes
Zr C(1) Ru C(22) -161.1(3) 0_555 7_1 5_555 55_5 yes
Zr C(1) Ru C(23) -147.1(2) 0_555 7_1 5_555 55_5 yes
Zr C(1) C(2) C(3) -173(1) 0_555 7_1 5_555 55_5 yes
Zr C(2) C(3) C(4) -87.4(8) 0_555 7_1 5_555 55_5 yes
Zr C(2) C(3) C(8) 95.1(7) 0_555 7_1 5_555 55_5 yes
Zr C(9) C(10) C(11) 67.3(5) 0_555 7_1 5_555 55_5 yes
Zr C(9) C(13) C(12) -66.9(4) 0_555 7_1 5_555 55_5 yes
Zr C(10) C(9) C(13) -64.6(4) 0_555 7_1 5_555 55_5 yes
Zr C(10) C(11) C(12) 64.2(5) 0_555 7_1 5_555 55_5 yes
Zr C(11) C(10) C(9) -67.3(5) 0_555 7_1 5_555 55_5 yes
Zr C(11) C(12) C(13) 67.7(4) 0_555 7_1 5_555 55_5 yes
Zr C(12) C(11) C(10) -65.4(5) 0_555 7_1 5_555 55_5 yes
Zr C(12) C(13) C(9) 68.6(4) 0_555 7_1 5_555 55_5 yes
Zr C(13) C(9) C(10) 65.6(4) 0_555 7_1 5_555 55_5 yes
Zr C(13) C(12) C(11) -69.2(4) 0_555 7_1 5_555 55_5 yes
Zr C(14) C(15) C(16) 64.7(5) 0_555 7_1 5_555 55_5 yes
Zr C(14) C(18) C(17) -65.7(5) 0_555 7_1 5_555 55_5 yes
Zr C(15) C(14) C(18) -66.6(5) 0_555 7_1 5_555 55_5 yes
Zr C(15) C(16) C(17) 68.6(5) 0_555 7_1 5_555 55_5 yes
Zr C(16) C(15) C(14) -66.5(5) 0_555 7_1 5_555 55_5 yes
Zr C(16) C(17) C(18) 68.3(5) 0_555 7_1 5_555 55_5 yes
Zr C(17) C(16) C(15) -69.9(5) 0_555 7_1 5_555 55_5 yes
Zr C(17) C(18) C(14) 67.1(5) 0_555 7_1 5_555 55_5 yes
Zr C(18) C(14) C(15) 66.5(5) 0_555 7_1 5_555 55_5 yes
Zr C(18) C(17) C(16) -66.6(5) 0_555 7_1 5_555 55_5 yes
S Ru Zr C(1) -154.3(2) 0_555 7_1 5_555 55_5 yes
S Ru Zr C(2) -155.3(1) 0_555 7_1 5_555 55_5 yes
S Ru Zr C(9) -54.8(1) 0_555 7_1 5_555 55_5 yes
S Ru Zr C(10) -33.2(2) 0_555 7_1 5_555 55_5 yes
S Ru Zr C(11) -70.8(4) 0_555 7_1 5_555 55_5 yes
S Ru Zr C(12) -110.4(2) 0_555 7_1 5_555 55_5 yes
S Ru Zr C(13) -88.2(2) 0_555 7_1 5_555 55_5 yes
S Ru Zr C(14) 133.3(2) 0_555 7_1 5_555 55_5 yes
S Ru Zr C(15) 118.2(2) 0_555 7_1 5_555 55_5 yes
S Ru Zr C(16) 80.1(2) 0_555 7_1 5_555 55_5 yes
S Ru Zr C(17) 82.3(2) 0_555 7_1 5_555 55_5 yes
S Ru Zr C(18) 112.1(2) 0_555 7_1 5_555 55_5 yes
S Ru P C(24) 62.3(2) 0_555 7_1 5_555 55_5 yes
S Ru P C(30) -177.3(2) 0_555 7_1 5_555 55_5 yes
S Ru P C(36) -60.9(3) 0_555 7_1 5_555 55_5 yes
S Ru C(1) C(2) 36(3) 0_555 7_1 5_555 55_5 yes
S Ru C(19) C(20) 30.8(6) 0_555 7_1 5_555 55_5 yes
S Ru C(19) C(23) 148.7(3) 0_555 7_1 5_555 55_5 yes
S Ru C(20) C(19) -156.3(5) 0_555 7_1 5_555 55_5 yes
S Ru C(20) C(21) 86.6(4) 0_555 7_1 5_555 55_5 yes
S Ru C(21) C(20) -96.3(4) 0_555 7_1 5_555 55_5 yes
S Ru C(21) C(22) 146.8(4) 0_555 7_1 5_555 55_5 yes
S Ru C(22) C(21) -40.3(5) 0_555 7_1 5_555 55_5 yes
S Ru C(22) C(23) -158.1(3) 0_555 7_1 5_555 55_5 yes
S Ru C(23) C(19) -68.8(7) 0_555 7_1 5_555 55_5 yes
S Ru C(23) C(22) 46.4(7) 0_555 7_1 5_555 55_5 yes
S Zr Ru P 79.23(6) 0_555 7_1 5_555 55_5 yes
S Zr Ru C(1) 154.3(2) 0_555 7_1 5_555 55_5 yes
S Zr Ru C(19) -124.3(2) 0_555 7_1 5_555 55_5 yes
S Zr Ru C(20) -87.1(2) 0_555 7_1 5_555 55_5 yes
S Zr Ru C(21) -56.2(2) 0_555 7_1 5_555 55_5 yes
S Zr Ru C(22) -69.0(6) 0_555 7_1 5_555 55_5 yes
S Zr Ru C(23) -146.6(3) 0_555 7_1 5_555 55_5 yes
S Zr C(1) C(2) 162.9(4) 0_555 7_1 5_555 55_5 yes
S Zr C(2) C(1) -18.4(4) 0_555 7_1 5_555 55_5 yes
S Zr C(2) C(3) 158.4(5) 0_555 7_1 5_555 55_5 yes
S Zr C(9) C(10) 110.7(4) 0_555 7_1 5_555 55_5 yes
S Zr C(9) C(13) -133.4(5) 0_555 7_1 5_555 55_5 yes
S Zr C(10) C(9) -66.0(4) 0_555 7_1 5_555 55_5 yes
S Zr C(10) C(11) 179.6(3) 0_555 7_1 5_555 55_5 yes
S Zr C(11) C(10) -0.4(4) 0_555 7_1 5_555 55_5 yes
S Zr C(11) C(12) -116.2(4) 0_555 7_1 5_555 55_5 yes
S Zr C(12) C(11) 87.2(5) 0_555 7_1 5_555 55_5 yes
S Zr C(12) C(13) -26.1(4) 0_555 7_1 5_555 55_5 yes
S Zr C(13) C(9) 46.0(5) 0_555 7_1 5_555 55_5 yes
S Zr C(13) C(12) 160.1(3) 0_555 7_1 5_555 55_5 yes
S Zr C(14) C(15) -111.7(4) 0_555 7_1 5_555 55_5 yes
S Zr C(14) C(18) 3.1(5) 0_555 7_1 5_555 55_5 yes
S Zr C(15) C(14) 97.5(4) 0_555 7_1 5_555 55_5 yes
S Zr C(15) C(16) -18.2(5) 0_555 7_1 5_555 55_5 yes
S Zr C(16) C(15) 166.7(4) 0_555 7_1 5_555 55_5 yes
S Zr C(16) C(17) 54.1(5) 0_555 7_1 5_555 55_5 yes
S Zr C(17) C(16) -127.8(5) 0_555 7_1 5_555 55_5 yes
S Zr C(17) C(18) 117.4(5) 0_555 7_1 5_555 55_5 yes
S Zr C(18) C(14) -177.6(4) 0_555 7_1 5_555 55_5 yes
S Zr C(18) C(17) -63.3(5) 0_555 7_1 5_555 55_5 yes
P Ru Zr C(1) -75.1(2) 0_555 7_1 5_555 55_5 yes
P Ru Zr C(2) -76.1(1) 0_555 7_1 5_555 55_5 yes
P Ru Zr C(9) 24.5(1) 0_555 7_1 5_555 55_5 yes
P Ru Zr C(10) 46.0(2) 0_555 7_1 5_555 55_5 yes
P Ru Zr C(11) 8.4(4) 0_555 7_1 5_555 55_5 yes
P Ru Zr C(12) -31.1(2) 0_555 7_1 5_555 55_5 yes
P Ru Zr C(13) -9.0(2) 0_555 7_1 5_555 55_5 yes
P Ru Zr C(14) -147.5(2) 0_555 7_1 5_555 55_5 yes
P Ru Zr C(15) -162.6(2) 0_555 7_1 5_555 55_5 yes
P Ru Zr C(16) 159.3(2) 0_555 7_1 5_555 55_5 yes
P Ru Zr C(17) 161.5(2) 0_555 7_1 5_555 55_5 yes
P Ru Zr C(18) -168.7(2) 0_555 7_1 5_555 55_5 yes
P Ru C(1) C(2) 128(3) 0_555 7_1 5_555 55_5 yes
P Ru C(19) C(20) -129.8(4) 0_555 7_1 5_555 55_5 yes
P Ru C(19) C(23) -11.8(5) 0_555 7_1 5_555 55_5 yes
P Ru C(20) C(19) 99.2(5) 0_555 7_1 5_555 55_5 yes
P Ru C(20) C(21) -18.0(6) 0_555 7_1 5_555 55_5 yes
P Ru C(21) C(20) 169.9(3) 0_555 7_1 5_555 55_5 yes
P Ru C(21) C(22) 52.9(4) 0_555 7_1 5_555 55_5 yes
P Ru C(22) C(21) -132.3(4) 0_555 7_1 5_555 55_5 yes
P Ru C(22) C(23) 109.9(3) 0_555 7_1 5_555 55_5 yes
P Ru C(23) C(19) 171.8(4) 0_555 7_1 5_555 55_5 yes
P Ru C(23) C(22) -73.0(3) 0_555 7_1 5_555 55_5 yes
P C(24) C(25) C(26) 178.4(6) 0_555 7_1 5_555 55_5 yes
P C(24) C(29) C(28) -179.0(6) 0_555 7_1 5_555 55_5 yes
P C(30) C(31) C(32) -177.6(4) 0_555 7_1 5_555 55_5 yes
P C(30) C(35) C(34) 179.0(5) 0_555 7_1 5_555 55_5 yes
P C(36) C(37) C(38) -177.1(6) 0_555 7_1 5_555 55_5 yes
P C(36) C(41) C(40) 178.6(6) 0_555 7_1 5_555 55_5 yes
C(1) Ru Zr C(2) -1.0(2) 0_555 7_1 5_555 55_5 yes
C(1) Ru Zr C(9) 99.5(2) 0_555 7_1 5_555 55_5 yes
C(1) Ru Zr C(10) 121.1(3) 0_555 7_1 5_555 55_5 yes
C(1) Ru Zr C(11) 83.5(5) 0_555 7_1 5_555 55_5 yes
C(1) Ru Zr C(12) 43.9(3) 0_555 7_1 5_555 55_5 yes
C(1) Ru Zr C(13) 66.1(3) 0_555 7_1 5_555 55_5 yes
C(1) Ru Zr C(14) -72.4(3) 0_555 7_1 5_555 55_5 yes
C(1) Ru Zr C(15) -87.5(3) 0_555 7_1 5_555 55_5 yes
C(1) Ru Zr C(16) -125.6(3) 0_555 7_1 5_555 55_5 yes
C(1) Ru Zr C(17) -123.4(3) 0_555 7_1 5_555 55_5 yes
C(1) Ru Zr C(18) -93.6(3) 0_555 7_1 5_555 55_5 yes
C(1) Ru P C(24) -34.1(3) 0_555 7_1 5_555 55_5 yes
C(1) Ru P C(30) 86.3(3) 0_555 7_1 5_555 55_5 yes
C(1) Ru P C(36) -157.3(3) 0_555 7_1 5_555 55_5 yes
C(1) Ru C(19) C(20) 134.1(5) 0_555 7_1 5_555 55_5 yes
C(1) Ru C(19) C(23) -108.0(4) 0_555 7_1 5_555 55_5 yes
C(1) Ru C(20) C(19) -55.4(6) 0_555 7_1 5_555 55_5 yes
C(1) Ru C(20) C(21) -172.5(4) 0_555 7_1 5_555 55_5 yes
C(1) Ru C(21) C(20) 16.2(8) 0_555 7_1 5_555 55_5 yes
C(1) Ru C(21) C(22) -100.7(7) 0_555 7_1 5_555 55_5 yes
C(1) Ru C(22) C(21) 140.3(4) 0_555 7_1 5_555 55_5 yes
C(1) Ru C(22) C(23) 22.6(6) 0_555 7_1 5_555 55_5 yes
C(1) Ru C(23) C(19) 79.3(4) 0_555 7_1 5_555 55_5 yes
C(1) Ru C(23) C(22) -165.6(4) 0_555 7_1 5_555 55_5 yes
C(1) Zr Ru C(19) 81.4(3) 0_555 7_1 5_555 55_5 yes
C(1) Zr Ru C(20) 118.6(3) 0_555 7_1 5_555 55_5 yes
C(1) Zr Ru C(21) 149.5(3) 0_555 7_1 5_555 55_5 yes
C(1) Zr Ru C(22) 136.7(6) 0_555 7_1 5_555 55_5 yes
C(1) Zr Ru C(23) 59.1(3) 0_555 7_1 5_555 55_5 yes
C(1) Zr C(2) C(3) 176.9(8) 0_555 7_1 5_555 55_5 yes
C(1) Zr C(9) C(10) -169.3(4) 0_555 7_1 5_555 55_5 yes
C(1) Zr C(9) C(13) -53.4(5) 0_555 7_1 5_555 55_5 yes
C(1) Zr C(10) C(9) 16.0(6) 0_555 7_1 5_555 55_5 yes
C(1) Zr C(10) C(11) -98.4(5) 0_555 7_1 5_555 55_5 yes
C(1) Zr C(11) C(10) 117.7(4) 0_555 7_1 5_555 55_5 yes
C(1) Zr C(11) C(12) 1.9(6) 0_555 7_1 5_555 55_5 yes
C(1) Zr C(12) C(11) -178.6(4) 0_555 7_1 5_555 55_5 yes
C(1) Zr C(12) C(13) 68.1(4) 0_555 7_1 5_555 55_5 yes
C(1) Zr C(13) C(9) 130.8(5) 0_555 7_1 5_555 55_5 yes
C(1) Zr C(13) C(12) -115.1(4) 0_555 7_1 5_555 55_5 yes
C(1) Zr C(14) C(15) 165.7(4) 0_555 7_1 5_555 55_5 yes
C(1) Zr C(14) C(18) -79.5(4) 0_555 7_1 5_555 55_5 yes
C(1) Zr C(15) C(14) -16.4(5) 0_555 7_1 5_555 55_5 yes
C(1) Zr C(15) C(16) -132.2(4) 0_555 7_1 5_555 55_5 yes
C(1) Zr C(16) C(15) 69.4(6) 0_555 7_1 5_555 55_5 yes
C(1) Zr C(16) C(17) -43.2(6) 0_555 7_1 5_555 55_5 yes
C(1) Zr C(17) C(16) 149.7(5) 0_555 7_1 5_555 55_5 yes
C(1) Zr C(17) C(18) 34.9(6) 0_555 7_1 5_555 55_5 yes
C(1) Zr C(18) C(14) 98.4(4) 0_555 7_1 5_555 55_5 yes
C(1) Zr C(18) C(17) -147.2(6) 0_555 7_1 5_555 55_5 yes
C(1) C(2) Zr C(9) -101.2(4) 0_555 7_1 5_555 55_5 yes
C(1) C(2) Zr C(10) -127.0(4) 0_555 7_1 5_555 55_5 yes
C(1) C(2) Zr C(11) -156.7(4) 0_555 7_1 5_555 55_5 yes
C(1) C(2) Zr C(12) -147.5(4) 0_555 7_1 5_555 55_5 yes
C(1) C(2) Zr C(13) -113.9(4) 0_555 7_1 5_555 55_5 yes
C(1) C(2) Zr C(14) 110.4(4) 0_555 7_1 5_555 55_5 yes
C(1) C(2) Zr C(15) 130.6(4) 0_555 7_1 5_555 55_5 yes
C(1) C(2) Zr C(16) 114.6(5) 0_555 7_1 5_555 55_5 yes
C(1) C(2) Zr C(17) 77.3(5) 0_555 7_1 5_555 55_5 yes
C(1) C(2) Zr C(18) 80.2(4) 0_555 7_1 5_555 55_5 yes
C(1) C(2) C(3) C(4) 83(1) 0_555 7_1 5_555 55_5 yes
C(1) C(2) C(3) C(8) -93(1) 0_555 7_1 5_555 55_5 yes
C(2) Zr Ru C(19) 80.3(2) 0_555 7_1 5_555 55_5 yes
C(2) Zr Ru C(20) 117.5(2) 0_555 7_1 5_555 55_5 yes
C(2) Zr Ru C(21) 148.4(3) 0_555 7_1 5_555 55_5 yes
C(2) Zr Ru C(22) 135.6(6) 0_555 7_1 5_555 55_5 yes
C(2) Zr Ru C(23) 58.1(3) 0_555 7_1 5_555 55_5 yes
C(2) Zr C(9) C(10) -139.8(4) 0_555 7_1 5_555 55_5 yes
C(2) Zr C(9) C(13) -23.9(5) 0_555 7_1 5_555 55_5 yes
C(2) Zr C(10) C(9) 52.5(6) 0_555 7_1 5_555 55_5 yes
C(2) Zr C(10) C(11) -61.9(5) 0_555 7_1 5_555 55_5 yes
C(2) Zr C(11) C(10) 133.0(4) 0_555 7_1 5_555 55_5 yes
C(2) Zr C(11) C(12) 17.2(5) 0_555 7_1 5_555 55_5 yes
C(2) Zr C(12) C(11) -163.5(5) 0_555 7_1 5_555 55_5 yes
C(2) Zr C(12) C(13) 83.2(4) 0_555 7_1 5_555 55_5 yes
C(2) Zr C(13) C(9) 156.4(5) 0_555 7_1 5_555 55_5 yes
C(2) Zr C(13) C(12) -89.5(4) 0_555 7_1 5_555 55_5 yes
C(2) Zr C(14) C(15) 139.4(5) 0_555 7_1 5_555 55_5 yes
C(2) Zr C(14) C(18) -105.8(4) 0_555 7_1 5_555 55_5 yes
C(2) Zr C(15) C(14) -40.7(5) 0_555 7_1 5_555 55_5 yes
C(2) Zr C(15) C(16) -156.5(4) 0_555 7_1 5_555 55_5 yes
C(2) Zr C(16) C(15) 30.9(6) 0_555 7_1 5_555 55_5 yes
C(2) Zr C(16) C(17) -81.7(6) 0_555 7_1 5_555 55_5 yes
C(2) Zr C(17) C(16) 120.3(5) 0_555 7_1 5_555 55_5 yes
C(2) Zr C(17) C(18) 5.5(7) 0_555 7_1 5_555 55_5 yes
C(2) Zr C(18) C(14) 70.5(4) 0_555 7_1 5_555 55_5 yes
C(2) Zr C(18) C(17) -175.2(6) 0_555 7_1 5_555 55_5 yes
C(2) C(1) Ru C(19) -93(3) 0_555 7_1 5_555 55_5 yes
C(2) C(1) Ru C(20) -64(3) 0_555 7_1 5_555 55_5 yes
C(2) C(1) Ru C(21) -75(4) 0_555 7_1 5_555 55_5 yes
C(2) C(1) Ru C(22) -144(3) 0_555 7_1 5_555 55_5 yes
C(2) C(1) Ru C(23) -130(3) 0_555 7_1 5_555 55_5 yes
C(2) C(1) Zr C(9) 88.0(4) 0_555 7_1 5_555 55_5 yes
C(2) C(1) Zr C(10) 79.2(5) 0_555 7_1 5_555 55_5 yes
C(2) C(1) Zr C(11) 31.7(5) 0_555 7_1 5_555 55_5 yes
C(2) C(1) Zr C(12) 32.7(4) 0_555 7_1 5_555 55_5 yes
C(2) C(1) Zr C(13) 62.9(4) 0_555 7_1 5_555 55_5 yes
C(2) C(1) Zr C(14) -66.6(4) 0_555 7_1 5_555 55_5 yes
C(2) C(1) Zr C(15) -58.2(4) 0_555 7_1 5_555 55_5 yes
C(2) C(1) Zr C(16) -92.4(5) 0_555 7_1 5_555 55_5 yes
C(2) C(1) Zr C(17) -115.2(4) 0_555 7_1 5_555 55_5 yes
C(2) C(1) Zr C(18) -97.7(4) 0_555 7_1 5_555 55_5 yes
C(2) C(3) C(4) C(5) -177.6(7) 0_555 7_1 5_555 55_5 yes
C(2) C(3) C(8) C(7) 177.2(8) 0_555 7_1 5_555 55_5 yes
C(3) C(2) Zr C(9) 75.6(6) 0_555 7_1 5_555 55_5 yes
C(3) C(2) Zr C(10) 49.8(7) 0_555 7_1 5_555 55_5 yes
C(3) C(2) Zr C(11) 20.2(6) 0_555 7_1 5_555 55_5 yes
C(3) C(2) Zr C(12) 29.4(5) 0_555 7_1 5_555 55_5 yes
C(3) C(2) Zr C(13) 62.9(5) 0_555 7_1 5_555 55_5 yes
C(3) C(2) Zr C(14) -72.8(6) 0_555 7_1 5_555 55_5 yes
C(3) C(2) Zr C(15) -52.5(5) 0_555 7_1 5_555 55_5 yes
C(3) C(2) Zr C(16) -68.5(6) 0_555 7_1 5_555 55_5 yes
C(3) C(2) Zr C(17) -105.8(5) 0_555 7_1 5_555 55_5 yes
C(3) C(2) Zr C(18) -102.9(6) 0_555 7_1 5_555 55_5 yes
C(3) C(4) C(5) C(6) 0(1) 0_555 7_1 5_555 55_5 yes
C(3) C(8) C(7) C(6) 0(1) 0_555 7_1 5_555 55_5 yes
C(4) C(3) C(8) C(7) 0(1) 0_555 7_1 5_555 55_5 yes
C(4) C(5) C(6) C(7) -1(1) 0_555 7_1 5_555 55_5 yes
C(5) C(4) C(3) C(8) 0(1) 0_555 7_1 5_555 55_5 yes
C(5) C(6) C(7) C(8) 0(1) 0_555 7_1 5_555 55_5 yes
C(9) Zr Ru C(19) -179.1(2) 0_555 7_1 5_555 55_5 yes
C(9) Zr Ru C(20) -141.9(2) 0_555 7_1 5_555 55_5 yes
C(9) Zr Ru C(21) -111.0(3) 0_555 7_1 5_555 55_5 yes
C(9) Zr Ru C(22) -123.8(6) 0_555 7_1 5_555 55_5 yes
C(9) Zr Ru C(23) 158.6(3) 0_555 7_1 5_555 55_5 yes
C(9) Zr C(10) C(11) -114.4(5) 0_555 7_1 5_555 55_5 yes
C(9) Zr C(11) C(10) 37.2(4) 0_555 7_1 5_555 55_5 yes
C(9) Zr C(11) C(12) -78.6(4) 0_555 7_1 5_555 55_5 yes
C(9) Zr C(12) C(11) 76.3(5) 0_555 7_1 5_555 55_5 yes
C(9) Zr C(12) C(13) -36.9(4) 0_555 7_1 5_555 55_5 yes
C(9) Zr C(13) C(12) 114.1(6) 0_555 7_1 5_555 55_5 yes
C(9) Zr C(14) C(15) 37.5(6) 0_555 7_1 5_555 55_5 yes
C(9) Zr C(14) C(18) 152.2(4) 0_555 7_1 5_555 55_5 yes
C(9) Zr C(15) C(14) -158.5(4) 0_555 7_1 5_555 55_5 yes
C(9) Zr C(15) C(16) 85.7(5) 0_555 7_1 5_555 55_5 yes
C(9) Zr C(16) C(15) -111.0(4) 0_555 7_1 5_555 55_5 yes
C(9) Zr C(16) C(17) 136.4(5) 0_555 7_1 5_555 55_5 yes
C(9) Zr C(17) C(16) -61.6(6) 0_555 7_1 5_555 55_5 yes
C(9) Zr C(17) C(18) -176.4(5) 0_555 7_1 5_555 55_5 yes
C(9) Zr C(18) C(14) -103(1) 0_555 7_1 5_555 55_5 yes
C(9) Zr C(18) C(17) 10(1) 0_555 7_1 5_555 55_5 yes
C(9) C(10) Zr C(11) 114.4(5) 0_555 7_1 5_555 55_5 yes
C(9) C(10) Zr C(12) 77.7(4) 0_555 7_1 5_555 55_5 yes
C(9) C(10) Zr C(13) 36.4(4) 0_555 7_1 5_555 55_5 yes
C(9) C(10) Zr C(14) 154.1(4) 0_555 7_1 5_555 55_5 yes
C(9) C(10) Zr C(15) 159.7(4) 0_555 7_1 5_555 55_5 yes
C(9) C(10) Zr C(16) -169.9(5) 0_555 7_1 5_555 55_5 yes
C(9) C(10) Zr C(17) -149.8(4) 0_555 7_1 5_555 55_5 yes
C(9) C(10) Zr C(18) -168.5(4) 0_555 7_1 5_555 55_5 yes
C(9) C(10) C(11) C(12) -3.1(7) 0_555 7_1 5_555 55_5 yes
C(9) C(13) Zr C(10) -36.4(5) 0_555 7_1 5_555 55_5 yes
C(9) C(13) Zr C(11) -76.5(5) 0_555 7_1 5_555 55_5 yes
C(9) C(13) Zr C(12) -114.1(6) 0_555 7_1 5_555 55_5 yes
C(9) C(13) Zr C(14) -141.2(5) 0_555 7_1 5_555 55_5 yes
C(9) C(13) Zr C(15) -106.4(5) 0_555 7_1 5_555 55_5 yes
C(9) C(13) Zr C(16) -71.2(6) 0_555 7_1 5_555 55_5 yes
C(9) C(13) Zr C(17) -54(1) 0_555 7_1 5_555 55_5 yes
C(9) C(13) Zr C(18) -159.6(7) 0_555 7_1 5_555 55_5 yes
C(9) C(13) C(12) C(11) -0.6(7) 0_555 7_1 5_555 55_5 yes
C(10) Zr Ru C(19) -157.6(2) 0_555 7_1 5_555 55_5 yes
C(10) Zr Ru C(20) -120.4(3) 0_555 7_1 5_555 55_5 yes
C(10) Zr Ru C(21) -89.5(3) 0_555 7_1 5_555 55_5 yes
C(10) Zr Ru C(22) -102.3(6) 0_555 7_1 5_555 55_5 yes
C(10) Zr Ru C(23) -179.8(3) 0_555 7_1 5_555 55_5 yes
C(10) Zr C(9) C(13) 115.9(7) 0_555 7_1 5_555 55_5 yes
C(10) Zr C(11) C(12) -115.8(6) 0_555 7_1 5_555 55_5 yes
C(10) Zr C(12) C(11) 36.4(4) 0_555 7_1 5_555 55_5 yes
C(10) Zr C(12) C(13) -76.9(4) 0_555 7_1 5_555 55_5 yes
C(10) Zr C(13) C(12) 77.7(4) 0_555 7_1 5_555 55_5 yes
C(10) Zr C(14) C(15) 10.8(5) 0_555 7_1 5_555 55_5 yes
C(10) Zr C(14) C(18) 125.6(4) 0_555 7_1 5_555 55_5 yes
C(10) Zr C(15) C(14) -170.9(4) 0_555 7_1 5_555 55_5 yes
C(10) Zr C(15) C(16) 73.3(5) 0_555 7_1 5_555 55_5 yes
C(10) Zr C(16) C(15) -105.2(5) 0_555 7_1 5_555 55_5 yes
C(10) Zr C(16) C(17) 142.2(5) 0_555 7_1 5_555 55_5 yes
C(10) Zr C(17) C(16) -39.8(5) 0_555 7_1 5_555 55_5 yes
C(10) Zr C(17) C(18) -154.6(5) 0_555 7_1 5_555 55_5 yes
C(10) Zr C(18) C(14) -78.7(5) 0_555 7_1 5_555 55_5 yes
C(10) Zr C(18) C(17) 35.6(7) 0_555 7_1 5_555 55_5 yes
C(10) C(9) Zr C(11) -37.2(4) 0_555 7_1 5_555 55_5 yes
C(10) C(9) Zr C(12) -77.8(5) 0_555 7_1 5_555 55_5 yes
C(10) C(9) Zr C(13) -115.9(7) 0_555 7_1 5_555 55_5 yes
C(10) C(9) Zr C(14) -45.7(6) 0_555 7_1 5_555 55_5 yes
C(10) C(9) Zr C(15) -23.9(5) 0_555 7_1 5_555 55_5 yes
C(10) C(9) Zr C(16) 11.0(5) 0_555 7_1 5_555 55_5 yes
C(10) C(9) Zr C(17) 42.0(6) 0_555 7_1 5_555 55_5 yes
C(10) C(9) Zr C(18) 34(1) 0_555 7_1 5_555 55_5 yes
C(10) C(9) C(13) C(12) -1.3(7) 0_555 7_1 5_555 55_5 yes
C(10) C(11) Zr C(12) 115.8(6) 0_555 7_1 5_555 55_5 yes
C(10) C(11) Zr C(13) 77.4(4) 0_555 7_1 5_555 55_5 yes
C(10) C(11) Zr C(14) -147.2(4) 0_555 7_1 5_555 55_5 yes
C(10) C(11) Zr C(15) -130.8(4) 0_555 7_1 5_555 55_5 yes
C(10) C(11) Zr C(16) -98.4(4) 0_555 7_1 5_555 55_5 yes
C(10) C(11) Zr C(17) -95.0(4) 0_555 7_1 5_555 55_5 yes
C(10) C(11) Zr C(18) -126.9(4) 0_555 7_1 5_555 55_5 yes
C(10) C(11) C(12) C(13) 2.3(7) 0_555 7_1 5_555 55_5 yes
C(11) Zr Ru C(19) 164.9(5) 0_555 7_1 5_555 55_5 yes
C(11) Zr Ru C(20) -157.9(5) 0_555 7_1 5_555 55_5 yes
C(11) Zr Ru C(21) -127.1(5) 0_555 7_1 5_555 55_5 yes
C(11) Zr Ru C(22) -139.9(7) 0_555 7_1 5_555 55_5 yes
C(11) Zr Ru C(23) 142.6(5) 0_555 7_1 5_555 55_5 yes
C(11) Zr C(9) C(13) 78.6(5) 0_555 7_1 5_555 55_5 yes
C(11) Zr C(12) C(13) -113.3(6) 0_555 7_1 5_555 55_5 yes
C(11) Zr C(13) C(12) 37.6(4) 0_555 7_1 5_555 55_5 yes
C(11) Zr C(14) C(15) 30.7(4) 0_555 7_1 5_555 55_5 yes
C(11) Zr C(14) C(18) 145.5(4) 0_555 7_1 5_555 55_5 yes
C(11) Zr C(15) C(14) -147.3(5) 0_555 7_1 5_555 55_5 yes
C(11) Zr C(15) C(16) 96.9(5) 0_555 7_1 5_555 55_5 yes
C(11) Zr C(16) C(15) -73.4(5) 0_555 7_1 5_555 55_5 yes
C(11) Zr C(16) C(17) 174.0(5) 0_555 7_1 5_555 55_5 yes
C(11) Zr C(17) C(16) -6.2(5) 0_555 7_1 5_555 55_5 yes
C(11) Zr C(17) C(18) -121.0(5) 0_555 7_1 5_555 55_5 yes
C(11) Zr C(18) C(14) -41.4(5) 0_555 7_1 5_555 55_5 yes
C(11) Zr C(18) C(17) 72.9(6) 0_555 7_1 5_555 55_5 yes
C(11) C(10) Zr C(12) -36.7(4) 0_555 7_1 5_555 55_5 yes
C(11) C(10) Zr C(13) -78.0(4) 0_555 7_1 5_555 55_5 yes
C(11) C(10) Zr C(14) 39.7(4) 0_555 7_1 5_555 55_5 yes
C(11) C(10) Zr C(15) 45.3(4) 0_555 7_1 5_555 55_5 yes
C(11) C(10) Zr C(16) 75.7(4) 0_555 7_1 5_555 55_5 yes
C(11) C(10) Zr C(17) 95.8(4) 0_555 7_1 5_555 55_5 yes
C(11) C(10) Zr C(18) 77.1(5) 0_555 7_1 5_555 55_5 yes
C(11) C(10) C(9) C(13) 2.7(7) 0_555 7_1 5_555 55_5 yes
C(11) C(12) Zr C(13) 113.3(6) 0_555 7_1 5_555 55_5 yes
C(11) C(12) Zr C(14) -87.6(5) 0_555 7_1 5_555 55_5 yes
C(11) C(12) Zr C(15) -59.9(5) 0_555 7_1 5_555 55_5 yes
C(11) C(12) Zr C(16) -34.1(5) 0_555 7_1 5_555 55_5 yes
C(11) C(12) Zr C(17) -43.0(6) 0_555 7_1 5_555 55_5 yes
C(11) C(12) Zr C(18) -86.1(5) 0_555 7_1 5_555 55_5 yes
C(12) Zr Ru C(19) 125.3(3) 0_555 7_1 5_555 55_5 yes
C(12) Zr Ru C(20) 162.5(3) 0_555 7_1 5_555 55_5 yes
C(12) Zr Ru C(21) -166.6(3) 0_555 7_1 5_555 55_5 yes
C(12) Zr Ru C(22) -179.4(6) 0_555 7_1 5_555 55_5 yes
C(12) Zr Ru C(23) 103.0(3) 0_555 7_1 5_555 55_5 yes
C(12) Zr C(9) C(13) 38.1(4) 0_555 7_1 5_555 55_5 yes
C(12) Zr C(14) C(15) 63.0(4) 0_555 7_1 5_555 55_5 yes
C(12) Zr C(14) C(18) 177.8(4) 0_555 7_1 5_555 55_5 yes
C(12) Zr C(15) C(14) -118.0(4) 0_555 7_1 5_555 55_5 yes
C(12) Zr C(15) C(16) 126.3(5) 0_555 7_1 5_555 55_5 yes
C(12) Zr C(16) C(15) -55.5(5) 0_555 7_1 5_555 55_5 yes
C(12) Zr C(16) C(17) -168.2(5) 0_555 7_1 5_555 55_5 yes
C(12) Zr C(17) C(16) 16.3(6) 0_555 7_1 5_555 55_5 yes
C(12) Zr C(17) C(18) -98.5(6) 0_555 7_1 5_555 55_5 yes
C(12) Zr C(18) C(14) -2.8(5) 0_555 7_1 5_555 55_5 yes
C(12) Zr C(18) C(17) 111.5(6) 0_555 7_1 5_555 55_5 yes
C(12) C(11) Zr C(13) -38.4(4) 0_555 7_1 5_555 55_5 yes
C(12) C(11) Zr C(14) 97.0(5) 0_555 7_1 5_555 55_5 yes
C(12) C(11) Zr C(15) 113.5(5) 0_555 7_1 5_555 55_5 yes
C(12) C(11) Zr C(16) 145.8(5) 0_555 7_1 5_555 55_5 yes
C(12) C(11) Zr C(17) 149.2(4) 0_555 7_1 5_555 55_5 yes
C(12) C(11) Zr C(18) 117.4(4) 0_555 7_1 5_555 55_5 yes
C(12) C(13) Zr C(14) -27.1(5) 0_555 7_1 5_555 55_5 yes
C(12) C(13) Zr C(15) 7.7(4) 0_555 7_1 5_555 55_5 yes
C(12) C(13) Zr C(16) 42.9(5) 0_555 7_1 5_555 55_5 yes
C(12) C(13) Zr C(17) 59.8(9) 0_555 7_1 5_555 55_5 yes
C(12) C(13) Zr C(18) -45.6(9) 0_555 7_1 5_555 55_5 yes
C(13) Zr Ru C(19) 147.5(2) 0_555 7_1 5_555 55_5 yes
C(13) Zr Ru C(20) -175.3(2) 0_555 7_1 5_555 55_5 yes
C(13) Zr Ru C(21) -144.4(3) 0_555 7_1 5_555 55_5 yes
C(13) Zr Ru C(22) -157.2(6) 0_555 7_1 5_555 55_5 yes
C(13) Zr Ru C(23) 125.2(3) 0_555 7_1 5_555 55_5 yes
C(13) Zr C(14) C(15) 77.5(5) 0_555 7_1 5_555 55_5 yes
C(13) Zr C(14) C(18) -167.7(4) 0_555 7_1 5_555 55_5 yes
C(13) Zr C(15) C(14) -122.1(4) 0_555 7_1 5_555 55_5 yes
C(13) Zr C(15) C(16) 122.1(4) 0_555 7_1 5_555 55_5 yes
C(13) Zr C(16) C(15) -77.8(5) 0_555 7_1 5_555 55_5 yes
C(13) Zr C(16) C(17) 169.6(4) 0_555 7_1 5_555 55_5 yes
C(13) Zr C(17) C(16) -24(1) 0_555 7_1 5_555 55_5 yes
C(13) Zr C(17) C(18) -139.6(7) 0_555 7_1 5_555 55_5 yes
C(13) Zr C(18) C(14) 27.9(9) 0_555 7_1 5_555 55_5 yes
C(13) Zr C(18) C(17) 142.3(7) 0_555 7_1 5_555 55_5 yes
C(13) C(9) Zr C(14) 70.2(6) 0_555 7_1 5_555 55_5 yes
C(13) C(9) Zr C(15) 91.9(5) 0_555 7_1 5_555 55_5 yes
C(13) C(9) Zr C(16) 126.9(5) 0_555 7_1 5_555 55_5 yes
C(13) C(9) Zr C(17) 157.8(5) 0_555 7_1 5_555 55_5 yes
C(13) C(9) Zr C(18) 150(1) 0_555 7_1 5_555 55_5 yes
C(13) C(12) Zr C(14) 159.1(4) 0_555 7_1 5_555 55_5 yes
C(13) C(12) Zr C(15) -173.1(4) 0_555 7_1 5_555 55_5 yes
C(13) C(12) Zr C(16) -147.4(4) 0_555 7_1 5_555 55_5 yes
C(13) C(12) Zr C(17) -156.2(4) 0_555 7_1 5_555 55_5 yes
C(13) C(12) Zr C(18) 160.6(3) 0_555 7_1 5_555 55_5 yes
C(14) Zr Ru C(19) 9.0(2) 0_555 7_1 5_555 55_5 yes
C(14) Zr Ru C(20) 46.2(2) 0_555 7_1 5_555 55_5 yes
C(14) Zr Ru C(21) 77.1(3) 0_555 7_1 5_555 55_5 yes
C(14) Zr Ru C(22) 64.3(6) 0_555 7_1 5_555 55_5 yes
C(14) Zr Ru C(23) -13.3(3) 0_555 7_1 5_555 55_5 yes
C(14) Zr C(15) C(16) -115.8(6) 0_555 7_1 5_555 55_5 yes
C(14) Zr C(16) C(15) 36.2(4) 0_555 7_1 5_555 55_5 yes
C(14) Zr C(16) C(17) -76.4(5) 0_555 7_1 5_555 55_5 yes
C(14) Zr C(17) C(16) 77.8(5) 0_555 7_1 5_555 55_5 yes
C(14) Zr C(17) C(18) -37.1(5) 0_555 7_1 5_555 55_5 yes
C(14) Zr C(18) C(17) 114.3(7) 0_555 7_1 5_555 55_5 yes
C(14) C(15) Zr C(16) 115.8(6) 0_555 7_1 5_555 55_5 yes
C(14) C(15) Zr C(17) 77.2(5) 0_555 7_1 5_555 55_5 yes
C(14) C(15) Zr C(18) 36.9(4) 0_555 7_1 5_555 55_5 yes
C(14) C(15) C(16) C(17) 2.1(8) 0_555 7_1 5_555 55_5 yes
C(14) C(18) Zr C(15) -36.8(4) 0_555 7_1 5_555 55_5 yes
C(14) C(18) Zr C(16) -76.9(5) 0_555 7_1 5_555 55_5 yes
C(14) C(18) Zr C(17) -114.3(7) 0_555 7_1 5_555 55_5 yes
C(14) C(18) C(17) C(16) 0.5(8) 0_555 7_1 5_555 55_5 yes
C(15) Zr Ru C(19) -6.1(3) 0_555 7_1 5_555 55_5 yes
C(15) Zr Ru C(20) 31.1(3) 0_555 7_1 5_555 55_5 yes
C(15) Zr Ru C(21) 61.9(3) 0_555 7_1 5_555 55_5 yes
C(15) Zr Ru C(22) 49.2(6) 0_555 7_1 5_555 55_5 yes
C(15) Zr Ru C(23) -28.4(3) 0_555 7_1 5_555 55_5 yes
C(15) Zr C(14) C(18) 114.8(6) 0_555 7_1 5_555 55_5 yes
C(15) Zr C(16) C(17) -112.6(6) 0_555 7_1 5_555 55_5 yes
C(15) Zr C(17) C(16) 37.7(5) 0_555 7_1 5_555 55_5 yes
C(15) Zr C(17) C(18) -77.1(6) 0_555 7_1 5_555 55_5 yes
C(15) Zr C(18) C(17) 77.5(6) 0_555 7_1 5_555 55_5 yes
C(15) C(14) Zr C(16) -36.5(4) 0_555 7_1 5_555 55_5 yes
C(15) C(14) Zr C(17) -77.6(5) 0_555 7_1 5_555 55_5 yes
C(15) C(14) Zr C(18) -114.8(6) 0_555 7_1 5_555 55_5 yes
C(15) C(14) C(18) C(17) 0.8(8) 0_555 7_1 5_555 55_5 yes
C(15) C(16) Zr C(17) 112.6(6) 0_555 7_1 5_555 55_5 yes
C(15) C(16) Zr C(18) 76.0(5) 0_555 7_1 5_555 55_5 yes
C(15) C(16) C(17) C(18) -1.6(8) 0_555 7_1 5_555 55_5 yes
C(16) Zr Ru C(19) -44.2(3) 0_555 7_1 5_555 55_5 yes
C(16) Zr Ru C(20) -7.0(3) 0_555 7_1 5_555 55_5 yes
C(16) Zr Ru C(21) 23.9(3) 0_555 7_1 5_555 55_5 yes
C(16) Zr Ru C(22) 11.1(6) 0_555 7_1 5_555 55_5 yes
C(16) Zr Ru C(23) -66.5(3) 0_555 7_1 5_555 55_5 yes
C(16) Zr C(14) C(18) 78.3(5) 0_555 7_1 5_555 55_5 yes
C(16) Zr C(17) C(18) -114.8(8) 0_555 7_1 5_555 55_5 yes
C(16) Zr C(18) C(17) 37.4(5) 0_555 7_1 5_555 55_5 yes
C(16) C(15) Zr C(17) -38.5(4) 0_555 7_1 5_555 55_5 yes
C(16) C(15) Zr C(18) -78.9(5) 0_555 7_1 5_555 55_5 yes
C(16) C(15) C(14) C(18) -1.8(8) 0_555 7_1 5_555 55_5 yes
C(16) C(17) Zr C(18) 114.8(8) 0_555 7_1 5_555 55_5 yes
C(17) Zr Ru C(19) -42.0(3) 0_555 7_1 5_555 55_5 yes
C(17) Zr Ru C(20) -4.8(3) 0_555 7_1 5_555 55_5 yes
C(17) Zr Ru C(21) 26.1(3) 0_555 7_1 5_555 55_5 yes
C(17) Zr Ru C(22) 13.3(6) 0_555 7_1 5_555 55_5 yes
C(17) Zr Ru C(23) -64.3(3) 0_555 7_1 5_555 55_5 yes
C(17) Zr C(14) C(18) 37.2(4) 0_555 7_1 5_555 55_5 yes
C(17) C(16) Zr C(18) -36.6(5) 0_555 7_1 5_555 55_5 yes
C(18) Zr Ru C(19) -12.2(2) 0_555 7_1 5_555 55_5 yes
C(18) Zr Ru C(20) 25.0(2) 0_555 7_1 5_555 55_5 yes
C(18) Zr Ru C(21) 55.9(3) 0_555 7_1 5_555 55_5 yes
C(18) Zr Ru C(22) 43.1(6) 0_555 7_1 5_555 55_5 yes
C(18) Zr Ru C(23) -34.5(3) 0_555 7_1 5_555 55_5 yes
C(19) Ru P C(24) -132.8(4) 0_555 7_1 5_555 55_5 yes
C(19) Ru P C(30) -12.5(4) 0_555 7_1 5_555 55_5 yes
C(19) Ru P C(36) 104.0(4) 0_555 7_1 5_555 55_5 yes
C(19) Ru C(20) C(21) -117.1(7) 0_555 7_1 5_555 55_5 yes
C(19) Ru C(21) C(20) 37.0(4) 0_555 7_1 5_555 55_5 yes
C(19) Ru C(21) C(22) -79.9(4) 0_555 7_1 5_555 55_5 yes
C(19) Ru C(22) C(21) 79.3(4) 0_555 7_1 5_555 55_5 yes
C(19) Ru C(22) C(23) -38.5(4) 0_555 7_1 5_555 55_5 yes
C(19) Ru C(23) C(22) 115.2(5) 0_555 7_1 5_555 55_5 yes
C(19) C(20) Ru C(21) 117.1(7) 0_555 7_1 5_555 55_5 yes
C(19) C(20) Ru C(22) 79.9(5) 0_555 7_1 5_555 55_5 yes
C(19) C(20) Ru C(23) 37.3(5) 0_555 7_1 5_555 55_5 yes
C(19) C(20) C(21) C(22) -0.1(7) 0_555 7_1 5_555 55_5 yes
C(19) C(23) Ru C(20) -36.5(4) 0_555 7_1 5_555 55_5 yes
C(19) C(23) Ru C(21) -78.5(4) 0_555 7_1 5_555 55_5 yes
C(19) C(23) Ru C(22) -115.2(5) 0_555 7_1 5_555 55_5 yes
C(19) C(23) C(22) C(21) 1.2(7) 0_555 7_1 5_555 55_5 yes
C(20) Ru P C(24) 167.8(4) 0_555 7_1 5_555 55_5 yes
C(20) Ru P C(30) -71.9(4) 0_555 7_1 5_555 55_5 yes
C(20) Ru P C(36) 44.6(4) 0_555 7_1 5_555 55_5 yes
C(20) Ru C(19) C(23) 117.9(7) 0_555 7_1 5_555 55_5 yes
C(20) Ru C(21) C(22) -116.9(6) 0_555 7_1 5_555 55_5 yes
C(20) Ru C(22) C(21) 37.6(4) 0_555 7_1 5_555 55_5 yes
C(20) Ru C(22) C(23) -80.2(4) 0_555 7_1 5_555 55_5 yes
C(20) Ru C(23) C(22) 78.6(4) 0_555 7_1 5_555 55_5 yes
C(20) C(19) Ru C(21) -37.5(5) 0_555 7_1 5_555 55_5 yes
C(20) C(19) Ru C(22) -79.3(5) 0_555 7_1 5_555 55_5 yes
C(20) C(19) Ru C(23) -117.9(7) 0_555 7_1 5_555 55_5 yes
C(20) C(19) C(23) C(22) -1.2(7) 0_555 7_1 5_555 55_5 yes
C(20) C(21) Ru C(22) 116.9(6) 0_555 7_1 5_555 55_5 yes
C(20) C(21) Ru C(23) 79.5(4) 0_555 7_1 5_555 55_5 yes
C(20) C(21) C(22) C(23) -0.7(7) 0_555 7_1 5_555 55_5 yes
C(21) Ru P C(24) 156.3(3) 0_555 7_1 5_555 55_5 yes
C(21) Ru P C(30) -83.4(3) 0_555 7_1 5_555 55_5 yes
C(21) Ru P C(36) 33.1(3) 0_555 7_1 5_555 55_5 yes
C(21) Ru C(19) C(23) 80.4(5) 0_555 7_1 5_555 55_5 yes
C(21) Ru C(22) C(23) -117.8(6) 0_555 7_1 5_555 55_5 yes
C(21) Ru C(23) C(22) 36.6(4) 0_555 7_1 5_555 55_5 yes
C(21) C(20) Ru C(22) -37.2(4) 0_555 7_1 5_555 55_5 yes
C(21) C(20) Ru C(23) -79.9(5) 0_555 7_1 5_555 55_5 yes
C(21) C(20) C(19) C(23) 0.8(7) 0_555 7_1 5_555 55_5 yes
C(21) C(22) Ru C(23) 117.8(6) 0_555 7_1 5_555 55_5 yes
C(22) Ru P C(24) -175.4(3) 0_555 7_1 5_555 55_5 yes
C(22) Ru P C(30) -55.0(3) 0_555 7_1 5_555 55_5 yes
C(22) Ru P C(36) 61.4(3) 0_555 7_1 5_555 55_5 yes
C(22) Ru C(19) C(23) 38.6(4) 0_555 7_1 5_555 55_5 yes
C(22) C(21) Ru C(23) -37.4(4) 0_555 7_1 5_555 55_5 yes
C(23) Ru P C(24) -140.0(3) 0_555 7_1 5_555 55_5 yes
C(23) Ru P C(30) -19.7(3) 0_555 7_1 5_555 55_5 yes
C(23) Ru P C(36) 96.8(3) 0_555 7_1 5_555 55_5 yes
C(24) P C(30) C(31) -109.8(5) 0_555 7_1 5_555 55_5 yes
C(24) P C(30) C(35) 75.3(5) 0_555 7_1 5_555 55_5 yes
C(24) P C(36) C(37) -135.6(6) 0_555 7_1 5_555 55_5 yes
C(24) P C(36) C(41) 44.8(6) 0_555 7_1 5_555 55_5 yes
C(24) C(25) C(26) C(27) 0(1) 0_555 7_1 5_555 55_5 yes
C(24) C(29) C(28) C(27) 1(1) 0_555 7_1 5_555 55_5 yes
C(25) C(24) P C(30) 150.8(6) 0_555 7_1 5_555 55_5 yes
C(25) C(24) P C(36) 45.7(6) 0_555 7_1 5_555 55_5 yes
C(25) C(24) C(29) C(28) 0(1) 0_555 7_1 5_555 55_5 yes
C(25) C(26) C(27) C(28) 1(1) 0_555 7_1 5_555 55_5 yes
C(26) C(25) C(24) C(29) 0(1) 0_555 7_1 5_555 55_5 yes
C(26) C(27) C(28) C(29) -2(1) 0_555 7_1 5_555 55_5 yes
C(29) C(24) P C(30) -30.4(8) 0_555 7_1 5_555 55_5 yes
C(29) C(24) P C(36) -135.5(7) 0_555 7_1 5_555 55_5 yes
C(30) P C(36) C(37) 119.2(6) 0_555 7_1 5_555 55_5 yes
C(30) P C(36) C(41) -60.4(6) 0_555 7_1 5_555 55_5 yes
C(30) C(31) C(32) C(33) 0.3(9) 0_555 7_1 5_555 55_5 yes
C(30) C(35) C(34) C(33) -2.5(9) 0_555 7_1 5_555 55_5 yes
C(31) C(30) P C(36) -7.5(5) 0_555 7_1 5_555 55_5 yes
C(31) C(30) C(35) C(34) 3.8(8) 0_555 7_1 5_555 55_5 yes
C(31) C(32) C(33) C(34) 1.2(9) 0_555 7_1 5_555 55_5 yes
C(32) C(31) C(30) C(35) -2.7(8) 0_555 7_1 5_555 55_5 yes
C(32) C(33) C(34) C(35) -0.1(9) 0_555 7_1 5_555 55_5 yes
C(35) C(30) P C(36) 177.7(4) 0_555 7_1 5_555 55_5 yes
C(36) C(37) C(38) C(39) -2(1) 0_555 7_1 5_555 55_5 yes
C(36) C(41) C(40) C(39) 0(1) 0_555 7_1 5_555 55_5 yes
C(37) C(36) C(41) C(40) 0(1) 0_555 7_1 5_555 55_5 yes
C(37) C(38) C(39) C(40) 0(1) 0_555 7_1 5_555 55_5 yes
C(38) C(37) C(36) C(41) 2(1) 0_555 7_1 5_555 55_5 yes
C(38) C(39) C(40) C(41) 1(1) 0_555 7_1 5_555 55_5 yes
O(1) C(101) C(102) C(103) 0(2) 0_555 7_1 5_555 55_5 yes
O(1) C(101) C(102) C(201) 85(1) 0_555 7_1 5_555 55_5 yes
O(1) C(101) C(102) C(202) 176(3) 0_555 7_1 5_555 55_5 yes
O(1) C(101) C(102) C(203) -73(2) 0_555 7_1 5_555 55_5 yes
O(1) C(104) C(103) C(102) 0(2) 0_555 7_1 5_555 55_5 yes
O(1) C(104) C(103) O(2) -50(1) 0_555 7_1 5_555 55_5 yes
O(1) C(104) C(103) C(203) 43(1) 0_555 7_1 5_555 55_5 yes
O(1) C(104) C(103) C(204) 45(1) 0_555 7_1 5_555 55_5 yes
O(1) C(104) O(2) C(103) 125(1) 0_555 7_1 5_555 55_5 yes
O(1) C(104) O(2) C(201) 105(3) 0_555 7_1 5_555 55_5 yes
O(1) C(104) O(2) C(204) 65(2) 0_555 7_1 5_555 55_5 yes
O(1) C(104) C(204) C(103) -132(1) 0_555 7_1 5_555 55_5 yes
O(1) C(104) C(204) O(2) -64(1) 0_555 7_1 5_555 55_5 yes
O(1) C(104) C(204) C(203) -128(4) 0_555 7_1 5_555 55_5 yes
O(1) O(2) C(103) C(102) -79(1) 0_555 7_1 5_555 55_5 yes
O(1) O(2) C(103) C(104) 50(1) 0_555 7_1 5_555 55_5 yes
O(1) O(2) C(103) C(203) -43(2) 0_555 7_1 5_555 55_5 yes
O(1) O(2) C(103) C(204) 6(1) 0_555 7_1 5_555 55_5 yes
O(1) O(2) C(104) C(103) -125(1) 0_555 7_1 5_555 55_5 yes
O(1) O(2) C(104) C(204) -65(2) 0_555 7_1 5_555 55_5 yes
O(1) O(2) C(201) C(102) 60(2) 0_555 7_1 5_555 55_5 yes
O(1) O(2) C(201) C(202) 60(2) 0_555 7_1 5_555 55_5 yes
O(1) O(2) C(204) C(103) -172(2) 0_555 7_1 5_555 55_5 yes
O(1) O(2) C(204) C(104) 91(2) 0_555 7_1 5_555 55_5 yes
O(1) O(2) C(204) C(203) -112(2) 0_555 7_1 5_555 55_5 yes
O(1) C(204) C(103) C(102) 70(2) 0_555 7_1 5_555 55_5 yes
O(1) C(204) C(103) C(104) -66(2) 0_555 7_1 5_555 55_5 yes
O(1) C(204) C(103) O(2) -8(2) 0_555 7_1 5_555 55_5 yes
O(1) C(204) C(103) C(203) 111(2) 0_555 7_1 5_555 55_5 yes
O(1) C(204) C(104) C(103) 132(1) 0_555 7_1 5_555 55_5 yes
O(1) C(204) C(104) O(2) 64(1) 0_555 7_1 5_555 55_5 yes
O(1) C(204) O(2) C(103) 172(2) 0_555 7_1 5_555 55_5 yes
O(1) C(204) O(2) C(104) -91(2) 0_555 7_1 5_555 55_5 yes
O(1) C(204) O(2) C(201) 112(1) 0_555 7_1 5_555 55_5 yes
O(1) C(204) C(203) C(102) -66(2) 0_555 7_1 5_555 55_5 yes
O(1) C(204) C(203) C(103) -123(2) 0_555 7_1 5_555 55_5 yes
O(1) C(204) C(203) C(202) -66(2) 0_555 7_1 5_555 55_5 yes
C(101) O(1) C(104) C(103) 0(2) 0_555 7_1 5_555 55_5 yes
C(101) O(1) C(104) O(2) -52(1) 0_555 7_1 5_555 55_5 yes
C(101) O(1) C(104) C(204) 42(2) 0_555 7_1 5_555 55_5 yes
C(101) O(1) O(2) C(103) 79(1) 0_555 7_1 5_555 55_5 yes
C(101) O(1) O(2) C(104) 128(1) 0_555 7_1 5_555 55_5 yes
C(101) O(1) O(2) C(201) -8(1) 0_555 7_1 5_555 55_5 yes
C(101) O(1) O(2) C(204) 85(1) 0_555 7_1 5_555 55_5 yes
C(101) O(1) C(204) C(103) -70(2) 0_555 7_1 5_555 55_5 yes
C(101) O(1) C(204) C(104) -139(2) 0_555 7_1 5_555 55_5 yes
C(101) O(1) C(204) O(2) -79(1) 0_555 7_1 5_555 55_5 yes
C(101) O(1) C(204) C(203) 17(2) 0_555 7_1 5_555 55_5 yes
C(101) C(102) C(103) C(104) 0(2) 0_555 7_1 5_555 55_5 yes
C(101) C(102) C(103) O(2) 37(1) 0_555 7_1 5_555 55_5 yes
C(101) C(102) C(103) C(203) -83(2) 0_555 7_1 5_555 55_5 yes
C(101) C(102) C(103) C(204) -26(1) 0_555 7_1 5_555 55_5 yes
C(101) C(102) C(201) O(2) -64(1) 0_555 7_1 5_555 55_5 yes
C(101) C(102) C(201) C(202) 115(3) 0_555 7_1 5_555 55_5 yes
C(101) C(102) C(202) C(201) -82(2) 0_555 7_1 5_555 55_5 yes
C(101) C(102) C(202) C(203) 97(3) 0_555 7_1 5_555 55_5 yes
C(101) C(102) C(203) C(103) 109(1) 0_555 7_1 5_555 55_5 yes
C(101) C(102) C(203) C(202) -116(3) 0_555 7_1 5_555 55_5 yes
C(101) C(102) C(203) C(204) 63(1) 0_555 7_1 5_555 55_5 yes
C(102) C(101) O(1) C(104) 0(2) 0_555 7_1 5_555 55_5 yes
C(102) C(101) O(1) O(2) -39(1) 0_555 7_1 5_555 55_5 yes
C(102) C(101) O(1) C(204) 24(1) 0_555 7_1 5_555 55_5 yes
C(102) C(103) C(104) O(2) 50(1) 0_555 7_1 5_555 55_5 yes
C(102) C(103) C(104) C(204) -45(2) 0_555 7_1 5_555 55_5 yes
C(102) C(103) O(2) C(104) -130(1) 0_555 7_1 5_555 55_5 yes
C(102) C(103) O(2) C(201) 37(1) 0_555 7_1 5_555 55_5 yes
C(102) C(103) O(2) C(204) -86(1) 0_555 7_1 5_555 55_5 yes
C(102) C(103) C(203) C(202) -17(1) 0_555 7_1 5_555 55_5 yes
C(102) C(103) C(203) C(204) 108(2) 0_555 7_1 5_555 55_5 yes
C(102) C(103) C(204) C(104) 136(1) 0_555 7_1 5_555 55_5 yes
C(102) C(103) C(204) O(2) 78(1) 0_555 7_1 5_555 55_5 yes
C(102) C(103) C(204) C(203) -41(1) 0_555 7_1 5_555 55_5 yes
C(102) C(201) O(2) C(103) -42(1) 0_555 7_1 5_555 55_5 yes
C(102) C(201) O(2) C(104) -24(3) 0_555 7_1 5_555 55_5 yes
C(102) C(201) O(2) C(204) 0(2) 0_555 7_1 5_555 55_5 yes
C(102) C(201) C(202) C(203) 0(2) 0_555 7_1 5_555 55_5 yes
C(102) C(202) C(201) O(2) 0(3) 0_555 7_1 5_555 55_5 yes
C(102) C(202) C(203) C(103) 39(3) 0_555 7_1 5_555 55_5 yes
C(102) C(202) C(203) C(204) 0(4) 0_555 7_1 5_555 55_5 yes
C(102) C(203) C(103) C(104) -107(2) 0_555 7_1 5_555 55_5 yes
C(102) C(203) C(103) O(2) -57(2) 0_555 7_1 5_555 55_5 yes
C(102) C(203) C(103) C(204) -108(2) 0_555 7_1 5_555 55_5 yes
C(102) C(203) C(202) C(201) 0(3) 0_555 7_1 5_555 55_5 yes
C(102) C(203) C(204) C(103) 57(1) 0_555 7_1 5_555 55_5 yes
C(102) C(203) C(204) C(104) 52(5) 0_555 7_1 5_555 55_5 yes
C(102) C(203) C(204) O(2) 0(2) 0_555 7_1 5_555 55_5 yes
C(103) C(102) C(201) O(2) 43(1) 0_555 7_1 5_555 55_5 yes
C(103) C(102) C(201) C(202) -136(4) 0_555 7_1 5_555 55_5 yes
C(103) C(102) C(202) C(201) 92(4) 0_555 7_1 5_555 55_5 yes
C(103) C(102) C(202) C(203) -87(4) 0_555 7_1 5_555 55_5 yes
C(103) C(102) C(203) C(202) 134(4) 0_555 7_1 5_555 55_5 yes
C(103) C(102) C(203) C(204) -45(1) 0_555 7_1 5_555 55_5 yes
C(103) C(104) O(1) O(2) 52(1) 0_555 7_1 5_555 55_5 yes
C(103) C(104) O(1) C(204) -42(2) 0_555 7_1 5_555 55_5 yes
C(103) C(104) O(2) C(201) -19(3) 0_555 7_1 5_555 55_5 yes
C(103) C(104) O(2) C(204) -59(2) 0_555 7_1 5_555 55_5 yes
C(103) C(104) C(204) O(2) 67(1) 0_555 7_1 5_555 55_5 yes
C(103) C(104) C(204) C(203) 4(4) 0_555 7_1 5_555 55_5 yes
C(103) O(2) O(1) C(104) -49(1) 0_555 7_1 5_555 55_5 yes
C(103) O(2) O(1) C(204) -5(1) 0_555 7_1 5_555 55_5 yes
C(103) O(2) C(104) C(204) 59(2) 0_555 7_1 5_555 55_5 yes
C(103) O(2) C(201) C(202) -42(2) 0_555 7_1 5_555 55_5 yes
C(103) O(2) C(204) C(104) -95(2) 0_555 7_1 5_555 55_5 yes
C(103) O(2) C(204) C(203) 60(2) 0_555 7_1 5_555 55_5 yes
C(103) C(203) C(102) C(201) 45(6) 0_555 7_1 5_555 55_5 yes
C(103) C(203) C(102) C(202) -134(4) 0_555 7_1 5_555 55_5 yes
C(103) C(203) C(202) C(201) 39(2) 0_555 7_1 5_555 55_5 yes
C(103) C(203) C(204) C(104) -4(4) 0_555 7_1 5_555 55_5 yes
C(103) C(203) C(204) O(2) -57(1) 0_555 7_1 5_555 55_5 yes
C(103) C(204) O(1) C(104) 68(2) 0_555 7_1 5_555 55_5 yes
C(103) C(204) O(1) O(2) 8(2) 0_555 7_1 5_555 55_5 yes
C(103) C(204) C(104) O(2) -67(1) 0_555 7_1 5_555 55_5 yes
C(103) C(204) O(2) C(104) 95(2) 0_555 7_1 5_555 55_5 yes
C(103) C(204) O(2) C(201) -60(2) 0_555 7_1 5_555 55_5 yes
C(103) C(204) C(203) C(202) 57(2) 0_555 7_1 5_555 55_5 yes
C(104) O(1) O(2) C(201) -136(2) 0_555 7_1 5_555 55_5 yes
C(104) O(1) O(2) C(204) -43(1) 0_555 7_1 5_555 55_5 yes
C(104) O(1) C(204) O(2) 60(2) 0_555 7_1 5_555 55_5 yes
C(104) O(1) C(204) C(203) 156(3) 0_555 7_1 5_555 55_5 yes
C(104) C(103) C(102) C(201) -80(2) 0_555 7_1 5_555 55_5 yes
C(104) C(103) C(102) C(202) -175(4) 0_555 7_1 5_555 55_5 yes
C(104) C(103) C(102) C(203) 83(2) 0_555 7_1 5_555 55_5 yes
C(104) C(103) O(2) C(201) 167(1) 0_555 7_1 5_555 55_5 yes
C(104) C(103) O(2) C(204) 44(1) 0_555 7_1 5_555 55_5 yes
C(104) C(103) C(203) C(202) -124(1) 0_555 7_1 5_555 55_5 yes
C(104) C(103) C(203) C(204) 1(1) 0_555 7_1 5_555 55_5 yes
C(104) C(103) C(204) O(2) -58(1) 0_555 7_1 5_555 55_5 yes
C(104) C(103) C(204) C(203) -178(1) 0_555 7_1 5_555 55_5 yes
C(104) O(2) O(1) C(204) 43(1) 0_555 7_1 5_555 55_5 yes
C(104) O(2) C(103) C(203) -93(1) 0_555 7_1 5_555 55_5 yes
C(104) O(2) C(103) C(204) -44(1) 0_555 7_1 5_555 55_5 yes
C(104) O(2) C(201) C(202) -24(4) 0_555 7_1 5_555 55_5 yes
C(104) O(2) C(204) C(203) 155(3) 0_555 7_1 5_555 55_5 yes
C(104) C(204) O(1) O(2) -60(2) 0_555 7_1 5_555 55_5 yes
C(104) C(204) C(103) O(2) 58(1) 0_555 7_1 5_555 55_5 yes
C(104) C(204) C(103) C(203) 178(1) 0_555 7_1 5_555 55_5 yes
C(104) C(204) O(2) C(201) -155(2) 0_555 7_1 5_555 55_5 yes
C(104) C(204) C(203) C(202) 52(5) 0_555 7_1 5_555 55_5 yes
O(2) O(1) C(104) C(204) 94(2) 0_555 7_1 5_555 55_5 yes
O(2) O(1) C(204) C(203) 96(2) 0_555 7_1 5_555 55_5 yes
O(2) C(103) C(102) C(201) -43(2) 0_555 7_1 5_555 55_5 yes
O(2) C(103) C(102) C(202) -138(5) 0_555 7_1 5_555 55_5 yes
O(2) C(103) C(102) C(203) 120(2) 0_555 7_1 5_555 55_5 yes
O(2) C(103) C(104) C(204) -95(1) 0_555 7_1 5_555 55_5 yes
O(2) C(103) C(203) C(202) -74(2) 0_555 7_1 5_555 55_5 yes
O(2) C(103) C(203) C(204) 51(1) 0_555 7_1 5_555 55_5 yes
O(2) C(103) C(204) C(203) -119(1) 0_555 7_1 5_555 55_5 yes
O(2) C(104) O(1) C(204) -94(2) 0_555 7_1 5_555 55_5 yes
O(2) C(104) C(103) C(203) 94(1) 0_555 7_1 5_555 55_5 yes
O(2) C(104) C(103) C(204) 95(1) 0_555 7_1 5_555 55_5 yes
O(2) C(104) C(204) C(203) -63(4) 0_555 7_1 5_555 55_5 yes
O(2) C(201) C(102) C(202) -179(3) 0_555 7_1 5_555 55_5 yes
O(2) C(201) C(102) C(203) 0(7) 0_555 7_1 5_555 55_5 yes
O(2) C(201) C(202) C(203) 0(2) 0_555 7_1 5_555 55_5 yes
O(2) C(204) C(103) C(203) 119(1) 0_555 7_1 5_555 55_5 yes
O(2) C(204) C(203) C(202) 0(2) 0_555 7_1 5_555 55_5 yes
C(201) C(102) C(103) C(203) -163(3) 0_555 7_1 5_555 55_5 yes
C(201) C(102) C(103) C(204) -107(2) 0_555 7_1 5_555 55_5 yes
C(201) C(102) C(202) C(203) 179(3) 0_555 7_1 5_555 55_5 yes
C(201) C(102) C(203) C(202) -179(9) 0_555 7_1 5_555 55_5 yes
C(201) C(102) C(203) C(204) 0(7) 0_555 7_1 5_555 55_5 yes
C(201) O(2) O(1) C(204) -93(2) 0_555 7_1 5_555 55_5 yes
C(201) O(2) C(103) C(203) 73(1) 0_555 7_1 5_555 55_5 yes
C(201) O(2) C(103) C(204) 123(1) 0_555 7_1 5_555 55_5 yes
C(201) O(2) C(104) C(204) 39(4) 0_555 7_1 5_555 55_5 yes
C(201) O(2) C(204) C(203) 0(2) 0_555 7_1 5_555 55_5 yes
C(201) C(202) C(102) C(203) -179(3) 0_555 7_1 5_555 55_5 yes
C(201) C(202) C(203) C(204) 0(2) 0_555 7_1 5_555 55_5 yes
C(202) C(102) C(103) C(203) 101(5) 0_555 7_1 5_555 55_5 yes
C(202) C(102) C(103) C(204) 157(5) 0_555 7_1 5_555 55_5 yes
C(202) C(102) C(203) C(204) 179(3) 0_555 7_1 5_555 55_5 yes
C(202) C(201) C(102) C(203) 179(8) 0_555 7_1 5_555 55_5 yes
C(202) C(201) O(2) C(204) 0(2) 0_555 7_1 5_555 55_5 yes
C(202) C(203) C(103) C(204) -125(1) 0_555 7_1 5_555 55_5 yes
C(203) C(102) C(103) C(204) 56(2) 0_555 7_1 5_555 55_5 yes
C(203) C(103) C(104) C(204) -1(1) 0_555 7_1 5_555 55_5 yes
C(203) C(103) O(2) C(204) -49(1) 0_555 7_1 5_555 55_5 yes
C(203) C(103) O(2) C(204) -49(1) 0_555 7_1 5_555 55_5 yes
